data_7116898
loop_
_publ_author_name
'Chia-Hsiang Chen'
'Amineh Aghabali'
'Catalina Suarez'
'Marilyn M. Olmstead'
'Alan L. Balch'
'Luis Echegoyen'

_publ_section_title
;
 Synthesis and characterization of bis-triruthenium cluster derivatives of
 an all equatorial [60]fullerene tetramalonate
;
_journal_name_full Chem.Commun.
_journal_page_first 6489
_journal_paper_doi 10.1039/C4cc10397A
_journal_volume 51
_journal_year 2015
_chemical_formula_moiety 'C97 H40 O25 Ru3'
_chemical_formula_sum 'C97 H40 O25 Ru3'
_chemical_formula_weight 1908.50
_chemical_name_systematic
;
 ?
;
_space_group_crystal_system monoclinic
_space_group_IT_number 14
_space_group_name_Hall '-P 2ybc'
_space_group_name_H-M_alt 'P 1 21/c 1'
_symmetry_space_group_name_Hall '-P 2ybc'
_symmetry_space_group_name_H-M 'P 1 21/c 1'
_atom_sites_solution_hydrogens geom
_atom_sites_solution_primary direct
_atom_sites_solution_secondary difmap
_audit_creation_method SHELXL-2014
_audit_update_record
;
2014-12-16 deposited with the CCDC.
2015-01-20 downloaded from the CCDC.
;
_cell_angle_alpha 90
_cell_angle_beta 92.787(2)
_cell_angle_gamma 90
_cell_formula_units_Z 8
_cell_length_a 22.5380(11)
_cell_length_b 34.0435(15)
_cell_length_c 18.4298(8)
_cell_measurement_reflns_used 9768
_cell_measurement_temperature 100(2)
_cell_measurement_theta_max 20.332
_cell_measurement_theta_min 2.337
_cell_volume 14124.0(11)
_computing_cell_refinement 'SAINT (Bruker, 2013)'
_computing_data_collection 'Apex2 (Bruker, 2013)'
_computing_data_reduction 'SAINT (Bruker, 2013)'
_computing_publication_material 'SHELXL-2014 (Sheldrick, 2014)'
_computing_structure_refinement 'SHELXL-2014 (Sheldrick, 2014)'
_computing_structure_solution 'SHELXT (Sheldrick, 2012)'
_diffrn_ambient_temperature 100(2)
_diffrn_detector_area_resol_mean 10.42
_diffrn_measured_fraction_theta_full 0.999
_diffrn_measured_fraction_theta_max 1.000
_diffrn_measurement_device_type 'Bruker D8 with PHOTON 100 CMOS detector'
_diffrn_measurement_method \w/\f
_diffrn_radiation_type synchrotron
_diffrn_radiation_wavelength 0.8266
_diffrn_reflns_av_R_equivalents 0.0692
_diffrn_reflns_av_unetI/netI 0.0262
_diffrn_reflns_Laue_measured_fraction_full 0.999
_diffrn_reflns_Laue_measured_fraction_max 1.000
_diffrn_reflns_limit_h_max 29
_diffrn_reflns_limit_h_min -29
_diffrn_reflns_limit_k_max 44
_diffrn_reflns_limit_k_min -44
_diffrn_reflns_limit_l_max 24
_diffrn_reflns_limit_l_min -24
_diffrn_reflns_number 443665
_diffrn_reflns_point_group_measured_fraction_full 0.999
_diffrn_reflns_point_group_measured_fraction_max 1.000
_diffrn_reflns_theta_full 29.733
_diffrn_reflns_theta_max 32.943
_diffrn_reflns_theta_min 1.895
_diffrn_source 'Advanced Light Source, Beamline 11.3.1                       '
_exptl_absorpt_coefficient_mu 1.074
_exptl_absorpt_correction_T_max 0.7466
_exptl_absorpt_correction_T_min 0.6909
_exptl_absorpt_correction_type multi-scan
_exptl_absorpt_process_details 'SADABS (Sheldrick, 2012)'
_exptl_crystal_colour red
_exptl_crystal_density_diffrn 1.795
_exptl_crystal_description plate
_exptl_crystal_F_000 7632
_exptl_crystal_size_max 0.066
_exptl_crystal_size_mid 0.042
_exptl_crystal_size_min 0.009
_refine_diff_density_max 1.987
_refine_diff_density_min -1.352
_refine_diff_density_rms 0.091
_refine_ls_extinction_coef .
_refine_ls_extinction_method none
_refine_ls_goodness_of_fit_ref 1.019
_refine_ls_hydrogen_treatment constr
_refine_ls_matrix_type full
_refine_ls_number_parameters 2267
_refine_ls_number_reflns 33679
_refine_ls_number_restraints 0
_refine_ls_restrained_S_all 1.019
_refine_ls_R_factor_all 0.0433
_refine_ls_R_factor_gt 0.0322
_refine_ls_shift/su_max 0.004
_refine_ls_shift/su_mean 0.000
_refine_ls_structure_factor_coef Fsqd
_refine_ls_weighting_details 'w=1/[\s^2^(Fo^2^)+(0.0379P)^2^+27.9303P] where P=(Fo^2^+2Fc^2^)/3'
_refine_ls_weighting_scheme calc
_refine_ls_wR_factor_gt 0.0786
_refine_ls_wR_factor_ref 0.0839
_reflns_Friedel_coverage 0.000
_reflns_Friedel_fraction_full .
_reflns_Friedel_fraction_max .
_reflns_number_gt 28087
_reflns_number_total 33679
_reflns_threshold_expression 'I > 2\s(I)'
_cod_data_source_file c4cc10397a2.cif
_cod_data_source_block mn2209
_cod_database_code 7116898
_shelx_space_group_comment
;
The symmetry employed for this shelxl refinement is uniquely defined
by the following loop, which should always be used as a source of
symmetry information in preference to the above space-group names.
They are only intended as comments.
;
_shelx_estimated_absorpt_t_min 0.932
_shelx_estimated_absorpt_t_max 0.990
_shelxl_version_number 2014-3

loop_
_space_group_symop_operation_xyz
'x, y, z'
'-x, y+1/2, -z+1/2'
'-x, -y, -z'
'x, -y-1/2, z-1/2'

loop_
_atom_site_label
_atom_site_type_symbol
_atom_site_fract_x
_atom_site_fract_y
_atom_site_fract_z
_atom_site_U_iso_or_equiv
_atom_site_adp_type
_atom_site_occupancy
_atom_site_site_symmetry_order
_atom_site_calc_flag
_atom_site_refinement_flags_posn
_atom_site_refinement_flags_adp
_atom_site_refinement_flags_occupancy
_atom_site_disorder_assembly
_atom_site_disorder_group
Ru1 Ru 0.17846(2) 0.78985(2) 0.41162(2) 0.01098(4) Uani 1 1 d . . . . .
Ru2 Ru 0.09748(2) 0.74150(2) 0.32306(2) 0.01182(4) Uani 1 1 d . . . . .
Ru3 Ru 0.06776(2) 0.76411(2) 0.46618(2) 0.01169(4) Uani 1 1 d . . . . .
Ru4 Ru 0.46160(2) 0.71119(2) 0.07921(2) 0.01324(4) Uani 1 1 d . . . . .
Ru5 Ru 0.42023(2) 0.74444(2) 0.21076(2) 0.01380(4) Uani 1 1 d . . . . .
Ru6 Ru 0.34906(2) 0.68693(2) 0.13386(2) 0.01262(4) Uani 1 1 d . . . . .
O1 O 0.00494(8) 0.86035(6) -0.04734(10) 0.0220(4) Uani 1 1 d . . . . .
O2 O -0.05939(9) 0.91090(6) -0.06023(10) 0.0221(4) Uani 1 1 d . . . . .
O3 O -0.17467(9) 0.85069(7) 0.05665(11) 0.0307(5) Uani 1 1 d . . . . .
O4 O -0.13855(8) 0.84317(6) -0.05432(10) 0.0176(4) Uani 1 1 d . . . . .
O5 O -0.16558(8) 0.78782(6) 0.41444(12) 0.0235(4) Uani 1 1 d . . . . .
O6 O -0.25708(8) 0.81389(6) 0.41829(11) 0.0186(4) Uani 1 1 d . . . . .
O7 O -0.26081(8) 0.89712(6) 0.34144(10) 0.0221(4) Uani 1 1 d . . . . .
O8 O -0.23663(8) 0.89791(6) 0.46139(10) 0.0206(4) Uani 1 1 d . . . . .
O9 O 0.02089(8) 0.92803(6) 0.62364(10) 0.0201(4) Uani 1 1 d . . . . .
O10 O 0.09397(10) 0.88284(6) 0.63591(11) 0.0280(5) Uani 1 1 d . . . . .
O11 O 0.19469(10) 0.94223(9) 0.50614(13) 0.0421(7) Uani 1 1 d . . . . .
O12 O 0.16510(9) 0.95118(8) 0.61769(12) 0.0347(6) Uani 1 1 d . . . . .
O13 O 0.25067(8) 0.87731(6) 0.17533(11) 0.0210(4) Uani 1 1 d . . . . .
O14 O 0.29129(9) 0.93395(6) 0.13695(13) 0.0298(5) Uani 1 1 d . . . . .
O15 O 0.22748(8) 1.00435(6) 0.21114(10) 0.0190(4) Uani 1 1 d . . . . .
O16 O 0.18991(8) 0.98981(5) 0.09876(9) 0.0152(4) Uani 1 1 d . . . . .
O17 O 0.19144(9) 0.82272(7) 0.56559(11) 0.0250(4) Uani 1 1 d . . . . .
O18 O 0.28839(9) 0.83061(7) 0.35656(12) 0.0280(5) Uani 1 1 d . . . . .
O19 O 0.17290(13) 0.73580(7) 0.18977(14) 0.0450(7) Uani 1 1 d . . . . .
O20 O -0.01404(10) 0.69805(7) 0.26883(15) 0.0384(6) Uani 1 1 d . . . . .
O21 O -0.05091(10) 0.72097(7) 0.46268(18) 0.0492(8) Uani 1 1 d . . . . .
O22 O 0.04277(14) 0.79623(8) 0.61572(12) 0.0454(7) Uani 1 1 d . . . . .
O23 O 0.24810(9) 0.71300(6) 0.42882(12) 0.0247(4) Uani 1 1 d . . . . .
O24 O 0.13701(13) 0.66357(7) 0.38935(15) 0.0472(7) Uani 1 1 d . . . . .
O25 O 0.14297(9) 0.69982(7) 0.54039(12) 0.0300(5) Uani 1 1 d . . . . .
O26 O 0.35744(8) 0.52080(6) 0.08006(10) 0.0207(4) Uani 1 1 d . . . . .
O27 O 0.37959(8) 0.53165(6) -0.03632(10) 0.0176(4) Uani 1 1 d . . . . .
O28 O 0.52643(8) 0.53889(6) -0.03387(10) 0.0178(4) Uani 1 1 d . . . . .
O29 O 0.46235(8) 0.58990(6) -0.04657(10) 0.0179(4) Uani 1 1 d . . . . .
O30 O 0.69770(8) 0.70180(6) 0.15407(12) 0.0243(4) Uani 1 1 d . . . . .
O31 O 0.78883(8) 0.67466(6) 0.15240(11) 0.0202(4) Uani 1 1 d . . . . .
O32 O 0.79760(8) 0.60233(6) 0.25433(10) 0.0186(4) Uani 1 1 d . . . . .
O33 O 0.76749(8) 0.58628(6) 0.13942(10) 0.0199(4) Uani 1 1 d . . . . .
O34 O 0.68454(8) 0.67913(6) 0.51355(10) 0.0219(4) Uani 1 1 d . . . . .
O35 O 0.66168(8) 0.67260(5) 0.63036(9) 0.0152(4) Uani 1 1 d . . . . .
O36 O 0.51195(8) 0.65735(6) 0.62195(10) 0.0188(4) Uani 1 1 d . . . . .
O37 O 0.58192(8) 0.61123(5) 0.64752(9) 0.0157(4) Uani 1 1 d . . . . .
O38 O 0.25890(11) 0.60595(9) 0.35933(16) 0.0518(8) Uani 1 1 d . . . . .
O39 O 0.25811(13) 0.58093(10) 0.46920(13) 0.0604(10) Uani 1 1 d . . . . .
O40 O 0.33921(8) 0.51024(5) 0.49307(10) 0.0179(4) Uani 1 1 d . . . . .
O41 O 0.30428(8) 0.49372(5) 0.38060(10) 0.0161(4) Uani 1 1 d . . . . .
O42 O 0.52623(10) 0.67178(7) -0.04263(12) 0.0300(5) Uani 1 1 d . . . . .
O43 O 0.56727(10) 0.76738(6) 0.09055(14) 0.0321(5) Uani 1 1 d . . . . .
O44 O 0.50922(11) 0.79770(7) 0.29331(14) 0.0392(6) Uani 1 1 d . . . . .
O45 O 0.31287(12) 0.75041(8) 0.30468(15) 0.0434(6) Uani 1 1 d . . . . .
O46 O 0.24274(9) 0.66081(8) 0.21823(13) 0.0368(6) Uani 1 1 d . . . . .
O47 O 0.32088(11) 0.63210(8) 0.00479(13) 0.0397(6) Uani 1 1 d . . . . .
O48 O 0.37930(10) 0.75224(8) -0.03352(13) 0.0408(6) Uani 1 1 d . . . . .
O49 O 0.38620(9) 0.81161(6) 0.10607(13) 0.0286(5) Uani 1 1 d . . . . .
O50 O 0.27642(9) 0.75778(6) 0.08158(12) 0.0240(4) Uani 1 1 d . . . . .
C1 C 0.11680(10) 0.84122(7) 0.39769(12) 0.0093(4) Uani 1 1 d . . . . .
C2 C 0.13026(10) 0.82855(7) 0.32637(12) 0.0092(4) Uani 1 1 d . . . . .
C3 C 0.08781(10) 0.80402(7) 0.28376(13) 0.0096(4) Uani 1 1 d . . . . .
C4 C 0.03349(10) 0.79247(7) 0.31372(13) 0.0097(4) Uani 1 1 d . . . . .
C5 C 0.01908(10) 0.80539(7) 0.38728(12) 0.0099(4) Uani 1 1 d . . . . .
C6 C 0.06015(10) 0.82946(7) 0.42813(12) 0.0097(4) Uani 1 1 d . . . . .
C7 C 0.03840(10) 0.86263(7) 0.46914(12) 0.0100(4) Uani 1 1 d . . . . .
C8 C 0.08520(10) 0.89359(7) 0.47262(13) 0.0115(4) Uani 1 1 d . . . . .
C9 C 0.12840(10) 0.88176(7) 0.41861(13) 0.0105(4) Uani 1 1 d . . . . .
C10 C 0.15160(10) 0.90773(7) 0.37104(13) 0.0106(4) Uani 1 1 d . . . . .
C11 C 0.16748(10) 0.89493(7) 0.29908(13) 0.0098(4) Uani 1 1 d . . . . .
C12 C 0.15505(10) 0.85722(7) 0.27647(13) 0.0103(4) Uani 1 1 d . . . . .
C13 C 0.12873(10) 0.84961(7) 0.20333(13) 0.0102(4) Uani 1 1 d . . . . .
C14 C 0.08733(10) 0.81797(7) 0.20815(13) 0.0099(4) Uani 1 1 d . . . . .
C15 C 0.03510(10) 0.81778(7) 0.16484(13) 0.0105(4) Uani 1 1 d . . . . .
C16 C -0.02070(10) 0.80583(7) 0.19522(13) 0.0108(4) Uani 1 1 d . . . . .
C17 C -0.02169(10) 0.79472(7) 0.26801(13) 0.0107(4) Uani 1 1 d . . . . .
C18 C -0.06891(10) 0.80730(7) 0.31177(13) 0.0106(4) Uani 1 1 d . . . . .
C19 C -0.04403(10) 0.81534(7) 0.38538(13) 0.0107(4) Uani 1 1 d . . . . .
C20 C -0.06416(10) 0.84553(7) 0.42677(13) 0.0109(4) Uani 1 1 d . . . . .
C21 C -0.02156(10) 0.87081(7) 0.46661(12) 0.0106(4) Uani 1 1 d . . . . .
C22 C -0.04330(10) 0.91131(7) 0.46163(12) 0.0110(4) Uani 1 1 d . . . . .
C23 C -0.00422(10) 0.94276(7) 0.45948(13) 0.0118(4) Uani 1 1 d . . . . .
C24 C 0.06170(10) 0.93800(7) 0.46900(13) 0.0114(4) Uani 1 1 d . . . . .
C25 C 0.08639(10) 0.96202(7) 0.40997(13) 0.0116(4) Uani 1 1 d . . . . .
C26 C 0.13037(10) 0.94825(7) 0.36608(13) 0.0107(4) Uani 1 1 d . . . . .
C27 C 0.13219(10) 0.96045(7) 0.29158(13) 0.0109(4) Uani 1 1 d . . . . .
C28 C 0.16260(10) 0.92953(7) 0.24982(13) 0.0105(4) Uani 1 1 d . . . . .
C29 C 0.13514(10) 0.92123(7) 0.16901(13) 0.0100(4) Uani 1 1 d . . . . .
C30 C 0.11761(10) 0.87981(7) 0.15372(13) 0.0100(4) Uani 1 1 d . . . . .
C31 C 0.06280(10) 0.87990(7) 0.11086(12) 0.0106(4) Uani 1 1 d . . . . .
C32 C 0.02326(10) 0.84856(7) 0.11403(12) 0.0104(4) Uani 1 1 d . . . . .
C33 C -0.04246(10) 0.85336(7) 0.10418(13) 0.0109(4) Uani 1 1 d . . . . .
C34 C -0.06760(10) 0.82894(7) 0.16266(13) 0.0111(4) Uani 1 1 d . . . . .
C35 C -0.11249(10) 0.84233(7) 0.20619(13) 0.0112(4) Uani 1 1 d . . . . .
C36 C -0.11455(10) 0.82993(7) 0.28063(13) 0.0114(4) Uani 1 1 d . . . . .
C37 C -0.14412(10) 0.86124(7) 0.32233(13) 0.0117(4) Uani 1 1 d . . . . .
C38 C -0.11673(10) 0.86994(7) 0.40292(13) 0.0114(4) Uani 1 1 d . . . . .
C39 C -0.09831(10) 0.91130(7) 0.41799(13) 0.0120(4) Uani 1 1 d . . . . .
C40 C -0.11072(10) 0.94170(7) 0.36937(13) 0.0118(4) Uani 1 1 d . . . . .
C41 C -0.06890(11) 0.97347(7) 0.36420(13) 0.0127(5) Uani 1 1 d . . . . .
C42 C -0.01631(11) 0.97355(7) 0.40805(13) 0.0124(5) Uani 1 1 d . . . . .
C43 C 0.03921(10) 0.98534(7) 0.37756(13) 0.0117(4) Uani 1 1 d . . . . .
C44 C 0.04007(10) 0.99652(7) 0.30475(13) 0.0120(4) Uani 1 1 d . . . . .
C45 C 0.08759(10) 0.98403(7) 0.26079(13) 0.0115(4) Uani 1 1 d . . . . .
C46 C 0.06219(10) 0.97597(7) 0.18712(13) 0.0119(4) Uani 1 1 d . . . . .
C47 C 0.08229(10) 0.94519(7) 0.14589(13) 0.0113(4) Uani 1 1 d . . . . .
C48 C 0.04079(10) 0.92049(7) 0.10548(12) 0.0107(4) Uani 1 1 d . . . . .
C49 C -0.01950(10) 0.92859(7) 0.10346(13) 0.0115(4) Uani 1 1 d . . . . .
C50 C -0.06597(10) 0.89746(7) 0.09896(13) 0.0115(4) Uani 1 1 d . . . . .
C51 C -0.10979(10) 0.90930(7) 0.15284(13) 0.0121(5) Uani 1 1 d . . . . .
C52 C -0.13340(10) 0.88308(7) 0.20148(13) 0.0113(4) Uani 1 1 d . . . . .
C53 C -0.14838(10) 0.89563(7) 0.27254(13) 0.0121(5) Uani 1 1 d . . . . .
C54 C -0.13604(10) 0.93355(7) 0.29566(13) 0.0123(5) Uani 1 1 d . . . . .
C55 C -0.10922(10) 0.96056(7) 0.24694(13) 0.0125(5) Uani 1 1 d . . . . .
C56 C -0.06764(11) 0.98522(7) 0.28874(13) 0.0127(5) Uani 1 1 d . . . . .
C57 C -0.01472(11) 0.99648(7) 0.25982(13) 0.0127(5) Uani 1 1 d . . . . .
C58 C -0.00066(10) 0.98380(7) 0.18752(13) 0.0119(4) Uani 1 1 d . . . . .
C59 C -0.04053(10) 0.96023(7) 0.14659(13) 0.0119(4) Uani 1 1 d . . . . .
C60 C -0.09594(10) 0.94820(7) 0.17710(13) 0.0116(4) Uani 1 1 d . . . . .
C61 C -0.07428(10) 0.86906(7) 0.03587(13) 0.0120(4) Uani 1 1 d . . . . .
C62 C -0.03736(11) 0.87846(8) -0.02879(13) 0.0148(5) Uani 1 1 d . . . . .
C63 C -0.03049(16) 0.92504(10) -0.12417(16) 0.0301(7) Uani 1 1 d . . . . .
H63A H 0.0125 0.9190 -0.1193 0.036 Uiso 1 1 calc R U . . .
H63B H -0.0350 0.9539 -0.1277 0.036 Uiso 1 1 calc R U . . .
C64 C -0.05673(14) 0.90631(11) -0.19173(16) 0.0325(7) Uani 1 1 d . . . . .
H64A H -0.0377 0.9170 -0.2341 0.049 Uiso 1 1 calc R U . . .
H64B H -0.0995 0.9118 -0.1960 0.049 Uiso 1 1 calc R U . . .
H64C H -0.0503 0.8779 -0.1894 0.049 Uiso 1 1 calc R U . . .
C65 C -0.13546(11) 0.85352(8) 0.01541(14) 0.0152(5) Uani 1 1 d . . . . .
C66 C -0.19446(13) 0.82568(11) -0.08173(17) 0.0305(7) Uani 1 1 d . . . . .
H66A H -0.2261 0.8459 -0.0851 0.037 Uiso 1 1 calc R U . . .
H66B H -0.2068 0.8047 -0.0486 0.037 Uiso 1 1 calc R U . . .
C67 C -0.18448(14) 0.80913(9) -0.15507(16) 0.0265(6) Uani 1 1 d . . . . .
H67A H -0.2222 0.7995 -0.1770 0.040 Uiso 1 1 calc R U . . .
H67B H -0.1561 0.7874 -0.1504 0.040 Uiso 1 1 calc R U . . .
H67C H -0.1686 0.8296 -0.1860 0.040 Uiso 1 1 calc R U . . .
C68 C -0.18077(10) 0.85663(7) 0.38852(13) 0.0124(5) Uani 1 1 d . . . . .
C69 C -0.19857(11) 0.81542(8) 0.40930(13) 0.0152(5) Uani 1 1 d . . . . .
C70 C -0.28174(12) 0.77478(8) 0.43197(16) 0.0215(6) Uani 1 1 d . . . . .
H70A H -0.2598 0.7622 0.4736 0.026 Uiso 1 1 calc R U . . .
H70B H -0.2786 0.7578 0.3887 0.026 Uiso 1 1 calc R U . . .
C71 C -0.34575(13) 0.78055(10) 0.4486(2) 0.0351(8) Uani 1 1 d . . . . .
H71A H -0.3643 0.7549 0.4562 0.053 Uiso 1 1 calc R U . . .
H71B H -0.3666 0.7939 0.4077 0.053 Uiso 1 1 calc R U . . .
H71C H -0.3482 0.7965 0.4925 0.053 Uiso 1 1 calc R U . . .
C72 C -0.23064(11) 0.88643(8) 0.39332(14) 0.0147(5) Uani 1 1 d . . . . .
C73 C -0.28850(13) 0.92298(10) 0.47168(17) 0.0281(7) Uani 1 1 d . . . . .
H73A H -0.2920 0.9426 0.4321 0.034 Uiso 1 1 calc R U . . .
H73B H -0.2832 0.9372 0.5183 0.034 Uiso 1 1 calc R U . . .
C74 C -0.34442(13) 0.89874(11) 0.47178(18) 0.0346(8) Uani 1 1 d . . . . .
H74A H -0.3786 0.9160 0.4782 0.052 Uiso 1 1 calc R U . . .
H74B H -0.3413 0.8797 0.5117 0.052 Uiso 1 1 calc R U . . .
H74C H -0.3498 0.8847 0.4255 0.052 Uiso 1 1 calc R U . . .
C75 C 0.09631(11) 0.92215(7) 0.53530(13) 0.0127(5) Uani 1 1 d . . . . .
C76 C 0.06454(11) 0.91234(7) 0.60318(13) 0.0145(5) Uani 1 1 d . . . . .
C77 C 0.07496(18) 0.87203(10) 0.70796(17) 0.0364(8) Uani 1 1 d . . . . .
H77A H 0.0889 0.8451 0.7200 0.044 Uiso 1 1 calc R U . . .
H77B H 0.0310 0.8721 0.7078 0.044 Uiso 1 1 calc R U . . .
C78 C 0.09942(18) 0.90021(12) 0.76464(18) 0.0418(9) Uani 1 1 d . . . . .
H78A H 0.0851 0.8929 0.8122 0.063 Uiso 1 1 calc R U . . .
H78B H 0.0862 0.9269 0.7523 0.063 Uiso 1 1 calc R U . . .
H78C H 0.1429 0.8992 0.7664 0.063 Uiso 1 1 calc R U . . .
C79 C 0.15844(11) 0.93833(8) 0.55026(14) 0.0157(5) Uani 1 1 d . . . . .
C80 C 0.22270(15) 0.96930(14) 0.6381(2) 0.0454(10) Uani 1 1 d . . . . .
H80A H 0.2231 0.9970 0.6216 0.055 Uiso 1 1 calc R U . . .
H80B H 0.2550 0.9551 0.6147 0.055 Uiso 1 1 calc R U . . .
C81 C 0.23216(15) 0.96755(12) 0.7181(2) 0.0431(9) Uani 1 1 d . . . . .
H81A H 0.2694 0.9809 0.7326 0.065 Uiso 1 1 calc R U . . .
H81B H 0.2342 0.9400 0.7337 0.065 Uiso 1 1 calc R U . . .
H81C H 0.1991 0.9806 0.7409 0.065 Uiso 1 1 calc R U . . .
C82 C 0.19722(10) 0.93807(7) 0.18323(13) 0.0111(4) Uani 1 1 d . . . . .
C83 C 0.24918(11) 0.91213(8) 0.16733(14) 0.0149(5) Uani 1 1 d . . . . .
C84 C 0.34362(15) 0.91226(10) 0.11143(18) 0.0324(7) Uani 1 1 d . . . . .
H84A H 0.3303 0.8881 0.0855 0.039 Uiso 1 1 calc R U . . .
H84B H 0.3652 0.9288 0.0773 0.039 Uiso 1 1 calc R U . . .
C85 C 0.38358(15) 0.90183(11) 0.1750(2) 0.0366(8) Uani 1 1 d . . . . .
H85A H 0.4199 0.8898 0.1581 0.055 Uiso 1 1 calc R U . . .
H85B H 0.3634 0.8832 0.2059 0.055 Uiso 1 1 calc R U . . .
H85C H 0.3938 0.9256 0.2028 0.055 Uiso 1 1 calc R U . . .
C86 C 0.20704(10) 0.98131(7) 0.16725(13) 0.0130(5) Uani 1 1 d . . . . .
C87 C 0.19888(12) 1.03036(8) 0.07606(15) 0.0182(5) Uani 1 1 d . . . . .
H87A H 0.2418 1.0363 0.0752 0.022 Uiso 1 1 calc R U . . .
H87B H 0.1805 1.0487 0.1101 0.022 Uiso 1 1 calc R U . . .
C88 C 0.16981(13) 1.03430(9) 0.00093(16) 0.0238(6) Uani 1 1 d . . . . .
H88A H 0.1764 1.0609 -0.0175 0.036 Uiso 1 1 calc R U . . .
H88B H 0.1271 1.0295 0.0030 0.036 Uiso 1 1 calc R U . . .
H88C H 0.1871 1.0151 -0.0316 0.036 Uiso 1 1 calc R U . . .
C89 C 0.18767(11) 0.80890(8) 0.50923(15) 0.0181(5) Uani 1 1 d . . . . .
C90 C 0.24762(11) 0.81497(8) 0.37583(14) 0.0174(5) Uani 1 1 d . . . . .
C91 C 0.14489(14) 0.73733(8) 0.23911(17) 0.0261(6) Uani 1 1 d . . . . .
C92 C 0.02826(13) 0.71452(8) 0.28730(17) 0.0242(6) Uani 1 1 d . . . . .
C93 C -0.00617(12) 0.73579(8) 0.46275(18) 0.0252(6) Uani 1 1 d . . . . .
C94 C 0.05312(14) 0.78546(9) 0.55918(15) 0.0241(6) Uani 1 1 d . . . . .
C95 C 0.21969(11) 0.74054(8) 0.42105(15) 0.0178(5) Uani 1 1 d . . . . .
C96 C 0.12398(14) 0.69377(9) 0.36801(17) 0.0270(6) Uani 1 1 d . . . . .
C97 C 0.11673(12) 0.72376(9) 0.51017(15) 0.0208(6) Uani 1 1 d . . . . .
C98 C 0.47209(10) 0.65164(7) 0.13609(13) 0.0111(4) Uani 1 1 d . . . . .
C99 C 0.50945(10) 0.68013(7) 0.17222(13) 0.0101(4) Uani 1 1 d . . . . .
C100 C 0.49050(10) 0.69821(7) 0.24012(13) 0.0107(4) Uani 1 1 d . . . . .
C101 C 0.43540(10) 0.68732(7) 0.27006(13) 0.0109(4) Uani 1 1 d . . . . .
C102 C 0.39826(10) 0.65731(7) 0.23272(13) 0.0094(4) Uani 1 1 d . . . . .
C103 C 0.41589(10) 0.63965(7) 0.16713(12) 0.0097(4) Uani 1 1 d . . . . .
C104 C 0.40811(10) 0.59775(7) 0.15592(12) 0.0099(4) Uani 1 1 d . . . . .
C105 C 0.45487(10) 0.58362(7) 0.10886(12) 0.0103(4) Uani 1 1 d . . . . .
C106 C 0.49877(10) 0.61633(7) 0.10720(12) 0.0103(4) Uani 1 1 d . . . . .
C107 C 0.55922(10) 0.61066(7) 0.11508(12) 0.0104(4) Uani 1 1 d . . . . .
C108 C 0.59788(10) 0.64035(7) 0.14984(12) 0.0104(4) Uani 1 1 d . . . . .
C109 C 0.57345(10) 0.67269(7) 0.18069(13) 0.0105(4) Uani 1 1 d . . . . .
C110 C 0.59418(10) 0.68713(7) 0.25245(13) 0.0103(4) Uani 1 1 d . . . . .
C111 C 0.54389(10) 0.70128(7) 0.28917(13) 0.0111(4) Uani 1 1 d . . . . .
C112 C 0.54049(10) 0.69567(7) 0.36407(13) 0.0111(4) Uani 1 1 d . . . . .
C113 C 0.48428(10) 0.68431(7) 0.39430(13) 0.0104(4) Uani 1 1 d . . . . .
C114 C 0.43405(10) 0.67902(7) 0.34846(13) 0.0105(4) Uani 1 1 d . . . . .
C115 C 0.39500(10) 0.64661(7) 0.35975(13) 0.0100(4) Uani 1 1 d . . . . .
C116 C 0.37331(10) 0.63207(7) 0.28829(12) 0.0097(4) Uani 1 1 d . . . . .
C117 C 0.36483(10) 0.59266(7) 0.27504(12) 0.0097(4) Uani 1 1 d . . . . .
C118 C 0.38465(10) 0.57501(7) 0.20894(12) 0.0098(4) Uani 1 1 d . . . . .
C119 C 0.40913(10) 0.53613(7) 0.22628(13) 0.0104(4) Uani 1 1 d . . . . .
C120 C 0.45611(10) 0.52076(7) 0.18915(13) 0.0109(4) Uani 1 1 d . . . . .
C121 C 0.48179(10) 0.54073(7) 0.12557(13) 0.0113(4) Uani 1 1 d . . . . .
C122 C 0.54736(10) 0.53927(7) 0.14053(13) 0.0114(4) Uani 1 1 d . . . . .
C123 C 0.58385(10) 0.57189(7) 0.13229(12) 0.0105(4) Uani 1 1 d . . . . .
C124 C 0.63671(10) 0.57708(7) 0.17841(13) 0.0109(4) Uani 1 1 d . . . . .
C125 C 0.65114(10) 0.61977(7) 0.18276(13) 0.0107(4) Uani 1 1 d . . . . .
C126 C 0.67464(10) 0.63564(7) 0.26150(13) 0.0105(4) Uani 1 1 d . . . . .
C127 C 0.64045(10) 0.66871(7) 0.29193(13) 0.0105(4) Uani 1 1 d . . . . .
C128 C 0.63562(10) 0.66211(7) 0.36824(13) 0.0108(4) Uani 1 1 d . . . . .
C129 C 0.58797(10) 0.67704(7) 0.40524(13) 0.0113(4) Uani 1 1 d . . . . .
C130 C 0.56236(10) 0.65655(7) 0.46881(13) 0.0108(4) Uani 1 1 d . . . . .
C131 C 0.49657(10) 0.65840(7) 0.45388(12) 0.0101(4) Uani 1 1 d . . . . .
C132 C 0.45947(10) 0.62644(7) 0.46357(12) 0.0101(4) Uani 1 1 d . . . . .
C133 C 0.40659(10) 0.62103(7) 0.41782(12) 0.0100(4) Uani 1 1 d . . . . .
C134 C 0.39329(10) 0.57837(7) 0.41310(12) 0.0101(4) Uani 1 1 d . . . . .
C135 C 0.36984(10) 0.56264(7) 0.33338(12) 0.0094(4) Uani 1 1 d . . . . .
C136 C 0.40498(10) 0.52997(7) 0.30285(13) 0.0100(4) Uani 1 1 d . . . . .
C137 C 0.44983(10) 0.51075(7) 0.34279(13) 0.0102(4) Uani 1 1 d . . . . .
C138 C 0.50066(10) 0.49678(7) 0.30548(13) 0.0110(4) Uani 1 1 d . . . . .
C139 C 0.50363(10) 0.50206(7) 0.23054(13) 0.0109(4) Uani 1 1 d . . . . .
C140 C 0.55972(10) 0.51346(7) 0.20058(13) 0.0108(4) Uani 1 1 d . . . . .
C141 C 0.61012(10) 0.51905(7) 0.24672(13) 0.0113(4) Uani 1 1 d . . . . .
C142 C 0.64949(10) 0.55141(7) 0.23537(13) 0.0110(4) Uani 1 1 d . . . . .
C143 C 0.67092(10) 0.56609(7) 0.30716(13) 0.0110(4) Uani 1 1 d . . . . .
C144 C 0.67944(10) 0.60569(7) 0.31999(13) 0.0104(4) Uani 1 1 d . . . . .
C145 C 0.66041(10) 0.62330(7) 0.38592(13) 0.0111(4) Uani 1 1 d . . . . .
C146 C 0.63648(10) 0.60016(7) 0.43941(13) 0.0109(4) Uani 1 1 d . . . . .
C147 C 0.58941(10) 0.61449(7) 0.48657(13) 0.0104(4) Uani 1 1 d . . . . .
C148 C 0.54550(10) 0.58166(7) 0.48832(12) 0.0108(4) Uani 1 1 d . . . . .
C149 C 0.48445(10) 0.58747(7) 0.48110(12) 0.0100(4) Uani 1 1 d . . . . .
C150 C 0.44678(10) 0.55835(7) 0.44551(12) 0.0099(4) Uani 1 1 d . . . . .
C151 C 0.47126(10) 0.52526(7) 0.41463(12) 0.0102(4) Uani 1 1 d . . . . .
C152 C 0.53474(10) 0.51989(7) 0.41998(13) 0.0107(4) Uani 1 1 d . . . . .
C153 C 0.55310(10) 0.50223(7) 0.35323(13) 0.0108(4) Uani 1 1 d . . . . .
C154 C 0.60646(10) 0.51314(7) 0.32438(13) 0.0116(4) Uani 1 1 d . . . . .
C155 C 0.64410(10) 0.54230(7) 0.36094(13) 0.0111(4) Uani 1 1 d . . . . .
C156 C 0.62645(10) 0.55949(7) 0.42538(13) 0.0107(4) Uani 1 1 d . . . . .
C157 C 0.57084(10) 0.54798(7) 0.45539(12) 0.0109(4) Uani 1 1 d . . . . .
C158 C 0.45074(10) 0.55044(7) 0.05328(13) 0.0123(5) Uani 1 1 d . . . . .
C159 C 0.39042(11) 0.53228(7) 0.03557(13) 0.0137(5) Uani 1 1 d . . . . .
C160 C 0.32177(11) 0.51703(9) -0.06446(14) 0.0195(5) Uani 1 1 d . . . . .
H16A H 0.2929 0.5175 -0.0257 0.023 Uiso 1 1 calc R U . . .
H16B H 0.3256 0.4897 -0.0818 0.023 Uiso 1 1 calc R U . . .
C161 C 0.30091(12) 0.54328(9) -0.12617(16) 0.0239(6) Uani 1 1 d . . . . .
H16C H 0.2641 0.5327 -0.1490 0.036 Uiso 1 1 calc R U . . .
H16D H 0.3315 0.5445 -0.1621 0.036 Uiso 1 1 calc R U . . .
H16E H 0.2935 0.5697 -0.1076 0.036 Uiso 1 1 calc R U . . .
C162 C 0.48584(11) 0.55806(8) -0.01337(13) 0.0136(5) Uani 1 1 d . . . . .
C163 C 0.47823(13) 0.59758(9) -0.12057(14) 0.0213(6) Uani 1 1 d . . . . .
H16F H 0.4786 0.5729 -0.1488 0.026 Uiso 1 1 calc R U . . .
H16G H 0.5181 0.6098 -0.1211 0.026 Uiso 1 1 calc R U . . .
C164 C 0.43164(14) 0.62523(10) -0.15239(16) 0.0284(6) Uani 1 1 d . . . . .
H16H H 0.4412 0.6322 -0.2021 0.043 Uiso 1 1 calc R U . . .
H16I H 0.4308 0.6491 -0.1227 0.043 Uiso 1 1 calc R U . . .
H16J H 0.3927 0.6124 -0.1530 0.043 Uiso 1 1 calc R U . . .
C165 C 0.71369(10) 0.63561(7) 0.19658(13) 0.0121(5) Uani 1 1 d . . . . .
C166 C 0.73090(11) 0.67466(8) 0.16476(13) 0.0143(5) Uani 1 1 d . . . . .
C167 C 0.81276(13) 0.71155(10) 0.1261(2) 0.0310(7) Uani 1 1 d . . . . .
H16K H 0.8088 0.7325 0.1628 0.037 Uiso 1 1 calc R U . . .
H16L H 0.7908 0.7197 0.0807 0.037 Uiso 1 1 calc R U . . .
C168 C 0.87709(15) 0.70479(13) 0.1122(2) 0.0459(10) Uani 1 1 d . . . . .
H16M H 0.8947 0.7293 0.0953 0.069 Uiso 1 1 calc R U . . .
H16N H 0.8804 0.6844 0.0750 0.069 Uiso 1 1 calc R U . . .
H16O H 0.8982 0.6963 0.1572 0.069 Uiso 1 1 calc R U . . .
C169 C 0.76460(10) 0.60609(8) 0.20148(14) 0.0139(5) Uani 1 1 d . . . . .
C170 C 0.81920(13) 0.56039(10) 0.13494(18) 0.0286(7) Uani 1 1 d . . . . .
H17A H 0.8107 0.5397 0.0982 0.034 Uiso 1 1 calc R U . . .
H17B H 0.8279 0.5476 0.1825 0.034 Uiso 1 1 calc R U . . .
C171 C 0.87216(14) 0.58447(12) 0.11397(18) 0.0362(8) Uani 1 1 d . . . . .
H17C H 0.9061 0.5670 0.1073 0.054 Uiso 1 1 calc R U . . .
H17D H 0.8824 0.6035 0.1525 0.054 Uiso 1 1 calc R U . . .
H17E H 0.8623 0.5985 0.0685 0.054 Uiso 1 1 calc R U . . .
C172 C 0.59329(10) 0.64753(7) 0.54216(13) 0.0119(4) Uani 1 1 d . . . . .
C173 C 0.65209(10) 0.66797(7) 0.55900(13) 0.0133(5) Uani 1 1 d . . . . .
C174 C 0.71489(11) 0.69487(8) 0.65249(14) 0.0191(5) Uani 1 1 d . . . . .
H17F H 0.7122 0.7219 0.6330 0.023 Uiso 1 1 calc R U . . .
H17G H 0.7506 0.6821 0.6340 0.023 Uiso 1 1 calc R U . . .
C175 C 0.71835(15) 0.69553(12) 0.73417(16) 0.0346(8) Uani 1 1 d . . . . .
H17H H 0.7529 0.7110 0.7514 0.052 Uiso 1 1 calc R U . . .
H17I H 0.7222 0.6686 0.7527 0.052 Uiso 1 1 calc R U . . .
H17J H 0.6822 0.7074 0.7517 0.052 Uiso 1 1 calc R U . . .
C176 C 0.55628(11) 0.64031(7) 0.60796(13) 0.0136(5) Uani 1 1 d . . . . .
C177 C 0.55687(11) 0.60326(8) 0.71770(14) 0.0177(5) Uani 1 1 d . . . . .
H17K H 0.5190 0.5886 0.7109 0.021 Uiso 1 1 calc R U . . .
H17L H 0.5491 0.6282 0.7433 0.021 Uiso 1 1 calc R U . . .
C178 C 0.60219(12) 0.57898(8) 0.76096(15) 0.0198(5) Uani 1 1 d . . . . .
H17M H 0.5857 0.5709 0.8069 0.030 Uiso 1 1 calc R U . . .
H17N H 0.6381 0.5947 0.7711 0.030 Uiso 1 1 calc R U . . .
H17O H 0.6122 0.5556 0.7330 0.030 Uiso 1 1 calc R U . . .
C179 C 0.33337(10) 0.55918(7) 0.39890(13) 0.0103(4) Uani 1 1 d . . . . .
C180 C 0.27864(10) 0.58477(7) 0.40437(13) 0.0119(4) Uani 1 1 d . . . . .
C181 C 0.20542(19) 0.60463(17) 0.4841(2) 0.0650(16) Uani 1 1 d . . . . .
H18A H 0.2059 0.6113 0.5365 0.078 Uiso 1 1 calc R U . . .
H18B H 0.2061 0.6294 0.4562 0.078 Uiso 1 1 calc R U . . .
C182 C 0.1512(2) 0.58256(15) 0.4637(3) 0.0689(17) Uani 1 1 d . . . . .
H18C H 0.1164 0.5988 0.4721 0.103 Uiso 1 1 calc R U . . .
H18D H 0.1497 0.5586 0.4931 0.103 Uiso 1 1 calc R U . . .
H18E H 0.1513 0.5755 0.4121 0.103 Uiso 1 1 calc R U . . .
C183 C 0.32627(10) 0.51840(7) 0.43105(13) 0.0115(4) Uani 1 1 d . . . . .
C184 C 0.30277(11) 0.45231(7) 0.40190(14) 0.0159(5) Uani 1 1 d . . . . .
H18F H 0.2866 0.4496 0.4507 0.019 Uiso 1 1 calc R U . . .
H18G H 0.3433 0.4411 0.4035 0.019 Uiso 1 1 calc R U . . .
C185 C 0.26350(12) 0.43122(8) 0.34607(16) 0.0215(6) Uani 1 1 d . . . . .
H18H H 0.2604 0.4035 0.3595 0.032 Uiso 1 1 calc R U . . .
H18I H 0.2807 0.4333 0.2984 0.032 Uiso 1 1 calc R U . . .
H18J H 0.2239 0.4431 0.3440 0.032 Uiso 1 1 calc R U . . .
C186 C 0.49959(12) 0.68537(8) 0.00219(14) 0.0191(5) Uani 1 1 d . . . . .
C187 C 0.52606(12) 0.74833(8) 0.08721(16) 0.0201(5) Uani 1 1 d . . . . .
C188 C 0.47558(14) 0.77775(8) 0.26310(17) 0.0255(6) Uani 1 1 d . . . . .
C189 C 0.35325(14) 0.74943(9) 0.27004(17) 0.0269(6) Uani 1 1 d . . . . .
C190 C 0.28246(12) 0.67051(9) 0.18713(16) 0.0219(6) Uani 1 1 d . . . . .
C191 C 0.33081(12) 0.65260(9) 0.05207(15) 0.0225(6) Uani 1 1 d . . . . .
C192 C 0.40715(13) 0.73681(10) 0.01117(16) 0.0260(6) Uani 1 1 d . . . . .
C193 C 0.39968(12) 0.78576(8) 0.14263(16) 0.0205(5) Uani 1 1 d . . . . .
C194 C 0.30644(11) 0.73245(8) 0.10065(15) 0.0179(5) Uani 1 1 d . . . . .

loop_
_atom_site_aniso_label
_atom_site_aniso_U_11
_atom_site_aniso_U_22
_atom_site_aniso_U_33
_atom_site_aniso_U_23
_atom_site_aniso_U_13
_atom_site_aniso_U_12
Ru1 0.00838(8) 0.01212(9) 0.01241(9) 0.00083(7) 0.00012(6) 0.00095(7)
Ru2 0.01076(8) 0.01030(9) 0.01439(9) -0.00068(7) 0.00050(7) 0.00094(7)
Ru3 0.01036(8) 0.01203(9) 0.01273(9) 0.00235(7) 0.00120(7) 0.00027(7)
Ru4 0.01066(9) 0.01579(10) 0.01329(9) 0.00460(7) 0.00086(7) 0.00044(7)
Ru5 0.01292(9) 0.01185(9) 0.01668(10) 0.00185(7) 0.00122(7) 0.00311(7)
Ru6 0.00886(8) 0.01570(9) 0.01327(9) 0.00375(7) 0.00003(7) 0.00167(7)
O1 0.0149(9) 0.0355(12) 0.0158(9) 0.0017(8) 0.0017(7) 0.0009(8)
O2 0.0320(11) 0.0182(10) 0.0167(9) 0.0051(8) 0.0069(8) 0.0011(8)
O3 0.0177(10) 0.0562(15) 0.0184(10) -0.0050(10) 0.0025(8) -0.0155(10)
O4 0.0116(8) 0.0254(10) 0.0154(9) -0.0035(7) -0.0023(7) -0.0008(7)
O5 0.0139(9) 0.0204(10) 0.0366(12) 0.0075(9) 0.0047(8) 0.0015(7)
O6 0.0103(8) 0.0182(9) 0.0275(10) 0.0029(8) 0.0047(7) -0.0017(7)
O7 0.0138(9) 0.0348(11) 0.0178(9) 0.0060(8) 0.0030(7) 0.0081(8)
O8 0.0156(9) 0.0281(11) 0.0179(9) -0.0043(8) 0.0003(7) 0.0083(8)
O9 0.0155(9) 0.0304(11) 0.0145(9) -0.0004(8) 0.0017(7) 0.0039(8)
O10 0.0417(12) 0.0235(11) 0.0200(10) 0.0105(8) 0.0151(9) 0.0157(9)
O11 0.0262(11) 0.0752(19) 0.0255(12) -0.0166(12) 0.0075(9) -0.0241(12)
O12 0.0176(10) 0.0582(16) 0.0283(12) -0.0250(11) 0.0019(9) -0.0074(10)
O13 0.0170(9) 0.0180(10) 0.0285(11) 0.0004(8) 0.0067(8) -0.0001(7)
O14 0.0190(10) 0.0267(11) 0.0447(13) 0.0071(10) 0.0104(9) 0.0013(8)
O15 0.0233(9) 0.0189(9) 0.0147(9) 0.0004(7) -0.0013(7) -0.0084(8)
O16 0.0175(9) 0.0153(9) 0.0126(8) 0.0029(7) -0.0010(7) -0.0048(7)
O17 0.0204(10) 0.0361(12) 0.0182(10) -0.0060(9) -0.0022(8) 0.0038(9)
O18 0.0165(10) 0.0340(12) 0.0338(12) 0.0039(9) 0.0050(8) -0.0052(9)
O19 0.0633(17) 0.0334(13) 0.0416(15) 0.0029(11) 0.0346(13) 0.0139(12)
O20 0.0218(11) 0.0222(11) 0.0699(18) -0.0104(11) -0.0117(11) -0.0019(9)
O21 0.0199(11) 0.0281(13) 0.099(2) 0.0144(14) -0.0037(13) -0.0081(10)
O22 0.083(2) 0.0371(14) 0.0168(11) 0.0031(10) 0.0119(12) 0.0119(13)
O23 0.0232(10) 0.0194(10) 0.0317(11) 0.0033(8) 0.0022(8) 0.0080(8)
O24 0.0723(19) 0.0167(11) 0.0498(16) 0.0054(11) -0.0241(14) 0.0061(12)
O25 0.0213(10) 0.0350(12) 0.0340(12) 0.0196(10) 0.0061(9) 0.0089(9)
O26 0.0157(9) 0.0334(11) 0.0131(9) -0.0016(8) 0.0007(7) -0.0092(8)
O27 0.0106(8) 0.0313(11) 0.0107(8) -0.0022(7) -0.0016(6) -0.0054(7)
O28 0.0141(8) 0.0225(10) 0.0173(9) -0.0040(7) 0.0048(7) -0.0016(7)
O29 0.0216(9) 0.0210(9) 0.0114(8) 0.0011(7) 0.0037(7) 0.0017(7)
O30 0.0150(9) 0.0203(10) 0.0379(12) 0.0100(9) 0.0049(8) 0.0018(8)
O31 0.0105(8) 0.0257(10) 0.0247(10) 0.0077(8) 0.0047(7) -0.0015(7)
O32 0.0119(8) 0.0271(10) 0.0168(9) 0.0034(8) 0.0005(7) 0.0036(7)
O33 0.0136(8) 0.0269(10) 0.0193(9) -0.0056(8) 0.0010(7) 0.0080(8)
O34 0.0139(9) 0.0373(12) 0.0146(9) -0.0037(8) 0.0012(7) -0.0072(8)
O35 0.0135(8) 0.0197(9) 0.0121(8) -0.0027(7) -0.0028(6) -0.0038(7)
O36 0.0126(8) 0.0262(10) 0.0177(9) -0.0006(8) 0.0026(7) 0.0033(7)
O37 0.0167(9) 0.0189(9) 0.0117(8) 0.0005(7) 0.0027(7) 0.0026(7)
O38 0.0331(13) 0.0658(18) 0.0593(17) 0.0476(15) 0.0311(12) 0.0326(13)
O39 0.0527(16) 0.106(3) 0.0242(12) 0.0234(14) 0.0185(11) 0.0613(17)
O40 0.0238(9) 0.0166(9) 0.0131(9) 0.0029(7) -0.0018(7) -0.0005(7)
O41 0.0197(9) 0.0147(9) 0.0135(8) 0.0011(7) -0.0017(7) -0.0062(7)
O42 0.0376(12) 0.0309(12) 0.0223(11) -0.0055(9) 0.0114(9) -0.0073(10)
O43 0.0254(11) 0.0209(11) 0.0505(15) -0.0012(10) 0.0071(10) -0.0065(9)
O44 0.0453(14) 0.0199(11) 0.0501(15) -0.0080(10) -0.0222(12) 0.0017(10)
O45 0.0431(14) 0.0436(15) 0.0459(15) 0.0035(12) 0.0265(12) 0.0144(12)
O46 0.0148(10) 0.0582(16) 0.0378(13) 0.0277(12) 0.0049(9) 0.0040(10)
O47 0.0452(14) 0.0408(14) 0.0316(13) -0.0122(11) -0.0151(11) 0.0104(11)
O48 0.0241(11) 0.0664(18) 0.0319(13) 0.0283(12) 0.0021(9) 0.0115(11)
O49 0.0241(10) 0.0217(11) 0.0392(13) 0.0119(9) -0.0059(9) -0.0003(8)
O50 0.0181(9) 0.0212(10) 0.0323(11) 0.0083(9) -0.0052(8) 0.0043(8)
C1 0.0071(10) 0.0107(11) 0.0101(10) 0.0018(8) -0.0006(8) 0.0017(8)
C2 0.0063(10) 0.0100(10) 0.0112(11) 0.0008(8) 0.0003(8) 0.0021(8)
C3 0.0088(10) 0.0094(10) 0.0107(11) -0.0006(8) 0.0014(8) 0.0017(8)
C4 0.0080(10) 0.0087(10) 0.0123(11) 0.0013(8) 0.0008(8) 0.0011(8)
C5 0.0103(10) 0.0100(10) 0.0094(10) 0.0018(8) 0.0005(8) 0.0019(8)
C6 0.0087(10) 0.0108(11) 0.0095(10) 0.0023(8) -0.0005(8) 0.0006(8)
C7 0.0112(10) 0.0113(11) 0.0074(10) 0.0012(8) 0.0013(8) 0.0011(8)
C8 0.0113(10) 0.0127(11) 0.0106(11) -0.0015(9) 0.0010(8) 0.0002(9)
C9 0.0067(10) 0.0143(11) 0.0104(11) -0.0013(9) -0.0024(8) 0.0006(8)
C10 0.0086(10) 0.0123(11) 0.0106(11) -0.0013(9) -0.0010(8) -0.0005(8)
C11 0.0062(10) 0.0120(11) 0.0114(11) 0.0003(9) 0.0012(8) -0.0002(8)
C12 0.0069(10) 0.0137(11) 0.0106(11) 0.0010(9) 0.0020(8) 0.0025(8)
C13 0.0074(10) 0.0125(11) 0.0109(11) -0.0028(9) 0.0023(8) 0.0009(8)
C14 0.0100(10) 0.0095(10) 0.0105(11) -0.0013(8) 0.0034(8) 0.0012(8)
C15 0.0112(10) 0.0102(11) 0.0101(11) -0.0032(8) 0.0017(8) 0.0000(8)
C16 0.0107(10) 0.0102(11) 0.0114(11) -0.0026(9) 0.0008(8) -0.0011(8)
C17 0.0096(10) 0.0092(10) 0.0133(11) -0.0007(8) 0.0012(8) -0.0017(8)
C18 0.0091(10) 0.0112(11) 0.0117(11) 0.0017(9) 0.0016(8) -0.0023(8)
C19 0.0090(10) 0.0119(11) 0.0112(11) 0.0032(9) 0.0002(8) -0.0025(8)
C20 0.0080(10) 0.0143(11) 0.0105(11) 0.0033(9) 0.0022(8) 0.0003(8)
C21 0.0114(10) 0.0141(11) 0.0064(10) 0.0009(8) 0.0023(8) 0.0011(9)
C22 0.0106(10) 0.0155(11) 0.0070(10) -0.0001(8) 0.0029(8) 0.0021(9)
C23 0.0119(11) 0.0134(11) 0.0102(11) -0.0036(9) 0.0018(8) 0.0026(9)
C24 0.0115(11) 0.0114(11) 0.0113(11) -0.0018(9) 0.0012(8) 0.0001(8)
C25 0.0123(11) 0.0116(11) 0.0109(11) -0.0027(9) -0.0011(8) -0.0016(9)
C26 0.0093(10) 0.0113(11) 0.0116(11) -0.0015(9) -0.0013(8) -0.0022(8)
C27 0.0093(10) 0.0109(11) 0.0128(11) -0.0020(9) 0.0030(8) -0.0030(8)
C28 0.0080(10) 0.0115(11) 0.0121(11) -0.0013(9) 0.0005(8) -0.0009(8)
C29 0.0085(10) 0.0113(11) 0.0102(10) 0.0014(8) 0.0019(8) -0.0016(8)
C30 0.0074(10) 0.0119(11) 0.0110(11) -0.0020(9) 0.0035(8) -0.0005(8)
C31 0.0101(10) 0.0145(11) 0.0073(10) 0.0000(8) 0.0024(8) 0.0005(9)
C32 0.0102(10) 0.0146(11) 0.0064(10) -0.0014(8) 0.0006(8) 0.0004(9)
C33 0.0093(10) 0.0124(11) 0.0108(11) -0.0003(9) -0.0012(8) -0.0012(8)
C34 0.0097(10) 0.0135(11) 0.0100(11) -0.0010(9) -0.0010(8) -0.0028(8)
C35 0.0077(10) 0.0143(11) 0.0114(11) 0.0008(9) -0.0020(8) -0.0019(8)
C36 0.0084(10) 0.0137(11) 0.0122(11) 0.0016(9) 0.0009(8) -0.0035(8)
C37 0.0078(10) 0.0165(12) 0.0110(11) 0.0015(9) 0.0012(8) -0.0001(9)
C38 0.0089(10) 0.0159(12) 0.0095(11) 0.0006(9) 0.0015(8) 0.0012(9)
C39 0.0089(10) 0.0161(12) 0.0113(11) -0.0003(9) 0.0042(8) 0.0030(9)
C40 0.0088(10) 0.0139(11) 0.0131(11) -0.0003(9) 0.0036(8) 0.0034(9)
C41 0.0130(11) 0.0115(11) 0.0138(11) -0.0012(9) 0.0033(9) 0.0038(9)
C42 0.0136(11) 0.0124(11) 0.0115(11) -0.0023(9) 0.0026(9) 0.0018(9)
C43 0.0127(11) 0.0088(10) 0.0137(11) -0.0022(9) 0.0011(9) -0.0003(8)
C44 0.0112(11) 0.0089(11) 0.0157(12) 0.0000(9) 0.0008(9) -0.0002(8)
C45 0.0127(11) 0.0085(11) 0.0134(11) 0.0002(9) 0.0013(9) -0.0029(8)
C46 0.0122(11) 0.0110(11) 0.0126(11) 0.0022(9) 0.0008(9) -0.0015(9)
C47 0.0097(10) 0.0128(11) 0.0117(11) 0.0043(9) 0.0030(8) -0.0013(9)
C48 0.0116(11) 0.0138(11) 0.0070(10) 0.0018(8) 0.0018(8) -0.0001(9)
C49 0.0109(10) 0.0151(11) 0.0084(10) 0.0029(9) -0.0003(8) -0.0019(9)
C50 0.0091(10) 0.0147(11) 0.0104(11) 0.0018(9) -0.0009(8) 0.0005(9)
C51 0.0075(10) 0.0166(12) 0.0121(11) 0.0023(9) -0.0015(8) 0.0018(9)
C52 0.0053(10) 0.0154(12) 0.0130(11) 0.0014(9) -0.0012(8) 0.0014(8)
C53 0.0057(10) 0.0168(12) 0.0140(11) 0.0038(9) 0.0004(8) 0.0024(8)
C54 0.0066(10) 0.0169(12) 0.0134(11) 0.0026(9) 0.0008(8) 0.0052(9)
C55 0.0078(10) 0.0140(11) 0.0158(12) 0.0033(9) 0.0012(9) 0.0044(9)
C56 0.0128(11) 0.0112(11) 0.0141(11) 0.0016(9) 0.0009(9) 0.0046(9)
C57 0.0126(11) 0.0095(11) 0.0160(12) 0.0012(9) 0.0007(9) 0.0019(9)
C58 0.0117(11) 0.0100(11) 0.0143(11) 0.0042(9) 0.0025(9) 0.0016(8)
C59 0.0105(10) 0.0138(11) 0.0114(11) 0.0049(9) 0.0005(8) 0.0015(9)
C60 0.0083(10) 0.0145(11) 0.0121(11) 0.0036(9) -0.0001(8) 0.0019(8)
C61 0.0096(10) 0.0170(12) 0.0092(11) 0.0012(9) -0.0011(8) -0.0017(9)
C62 0.0157(11) 0.0191(12) 0.0096(11) 0.0000(9) -0.0008(9) -0.0039(10)
C63 0.0449(18) 0.0269(16) 0.0194(14) 0.0093(12) 0.0096(13) -0.0076(14)
C64 0.0251(15) 0.054(2) 0.0182(14) 0.0077(14) 0.0043(12) -0.0021(14)
C65 0.0105(11) 0.0200(12) 0.0147(12) 0.0018(10) -0.0022(9) -0.0018(9)
C66 0.0154(13) 0.047(2) 0.0283(16) -0.0106(14) -0.0044(11) -0.0081(13)
C67 0.0308(15) 0.0274(15) 0.0203(14) -0.0007(12) -0.0078(12) -0.0055(12)
C68 0.0075(10) 0.0173(12) 0.0125(11) 0.0027(9) 0.0014(8) 0.0003(9)
C69 0.0118(11) 0.0221(13) 0.0119(11) 0.0018(10) 0.0022(9) -0.0007(10)
C70 0.0179(13) 0.0189(13) 0.0279(15) 0.0034(11) 0.0045(11) -0.0057(10)
C71 0.0189(14) 0.0319(17) 0.056(2) -0.0005(16) 0.0137(14) -0.0081(12)
C72 0.0101(11) 0.0184(12) 0.0160(12) 0.0024(10) 0.0041(9) 0.0005(9)
C73 0.0246(14) 0.0355(17) 0.0241(15) -0.0087(13) 0.0003(11) 0.0188(13)
C74 0.0212(14) 0.053(2) 0.0306(17) 0.0090(15) 0.0135(12) 0.0146(14)
C75 0.0137(11) 0.0142(11) 0.0103(11) -0.0019(9) 0.0007(9) 0.0004(9)
C76 0.0172(12) 0.0141(12) 0.0123(11) -0.0025(9) 0.0002(9) -0.0021(9)
C77 0.059(2) 0.0279(16) 0.0240(16) 0.0138(13) 0.0218(15) 0.0201(16)
C78 0.051(2) 0.053(2) 0.0215(16) 0.0126(15) 0.0063(15) 0.0232(18)
C79 0.0145(11) 0.0206(13) 0.0119(11) -0.0003(9) -0.0012(9) -0.0009(10)
C80 0.0212(15) 0.076(3) 0.039(2) -0.0255(19) -0.0011(14) -0.0169(17)
C81 0.0233(16) 0.055(2) 0.050(2) -0.0203(18) -0.0154(15) 0.0136(15)
C82 0.0085(10) 0.0130(11) 0.0118(11) 0.0010(9) 0.0010(8) -0.0029(8)
C83 0.0113(11) 0.0163(12) 0.0171(12) 0.0000(9) 0.0025(9) -0.0013(9)
C84 0.0355(17) 0.0301(17) 0.0320(17) 0.0067(13) 0.0062(14) 0.0001(13)
C85 0.0328(17) 0.0336(18) 0.043(2) 0.0027(15) -0.0011(15) -0.0061(14)
C86 0.0082(10) 0.0159(12) 0.0150(12) 0.0014(9) 0.0026(9) -0.0005(9)
C87 0.0194(12) 0.0153(12) 0.0198(13) 0.0056(10) -0.0004(10) -0.0029(10)
C88 0.0217(13) 0.0286(15) 0.0210(14) 0.0090(12) -0.0011(11) 0.0018(11)
C89 0.0126(11) 0.0208(13) 0.0205(13) 0.0020(10) -0.0022(10) 0.0031(10)
C90 0.0146(12) 0.0191(13) 0.0184(13) 0.0014(10) -0.0002(10) 0.0031(10)
C91 0.0326(16) 0.0161(13) 0.0305(16) 0.0003(11) 0.0101(13) 0.0072(11)
C92 0.0202(13) 0.0152(13) 0.0368(17) -0.0044(12) -0.0014(12) 0.0047(10)
C93 0.0180(13) 0.0179(13) 0.0395(17) 0.0072(12) -0.0002(12) 0.0000(11)
C94 0.0344(16) 0.0206(14) 0.0176(13) 0.0057(11) 0.0037(11) 0.0015(12)
C95 0.0160(12) 0.0191(13) 0.0184(13) 0.0001(10) 0.0024(10) -0.0007(10)
C96 0.0364(17) 0.0185(14) 0.0251(15) 0.0005(11) -0.0079(12) -0.0006(12)
C97 0.0161(12) 0.0256(14) 0.0212(13) 0.0081(11) 0.0066(10) 0.0016(11)
C98 0.0085(10) 0.0145(11) 0.0103(11) 0.0035(9) 0.0010(8) 0.0014(9)
C99 0.0084(10) 0.0102(11) 0.0116(11) 0.0029(8) 0.0014(8) 0.0023(8)
C100 0.0099(10) 0.0094(10) 0.0127(11) 0.0023(9) 0.0004(8) 0.0018(8)
C101 0.0095(10) 0.0094(11) 0.0139(11) 0.0018(9) 0.0009(8) 0.0029(8)
C102 0.0057(9) 0.0109(11) 0.0115(11) 0.0023(8) 0.0001(8) 0.0017(8)
C103 0.0075(10) 0.0125(11) 0.0090(10) 0.0020(8) -0.0008(8) 0.0018(8)
C104 0.0061(10) 0.0158(11) 0.0074(10) -0.0010(9) -0.0022(8) 0.0013(8)
C105 0.0095(10) 0.0129(11) 0.0082(10) -0.0002(8) -0.0007(8) 0.0005(8)
C106 0.0106(10) 0.0131(11) 0.0072(10) 0.0007(8) 0.0001(8) 0.0004(9)
C107 0.0101(10) 0.0151(11) 0.0061(10) 0.0001(8) 0.0016(8) -0.0007(9)
C108 0.0085(10) 0.0137(11) 0.0090(10) 0.0027(9) 0.0009(8) -0.0007(8)
C109 0.0087(10) 0.0123(11) 0.0105(11) 0.0029(9) 0.0005(8) -0.0012(8)
C110 0.0092(10) 0.0103(11) 0.0116(11) 0.0010(8) 0.0017(8) -0.0017(8)
C111 0.0094(10) 0.0088(10) 0.0151(11) -0.0011(9) -0.0002(9) -0.0002(8)
C112 0.0092(10) 0.0091(10) 0.0151(11) -0.0028(9) 0.0008(8) 0.0002(8)
C113 0.0101(10) 0.0097(10) 0.0115(11) -0.0022(8) 0.0022(8) 0.0022(8)
C114 0.0098(10) 0.0093(10) 0.0124(11) -0.0007(8) 0.0010(8) 0.0031(8)
C115 0.0073(10) 0.0124(11) 0.0105(11) -0.0017(9) 0.0015(8) 0.0028(8)
C116 0.0049(9) 0.0137(11) 0.0105(11) 0.0007(9) 0.0009(8) 0.0029(8)
C117 0.0050(9) 0.0141(11) 0.0100(10) 0.0018(9) -0.0005(8) 0.0007(8)
C118 0.0063(10) 0.0132(11) 0.0097(10) -0.0007(9) -0.0022(8) -0.0010(8)
C119 0.0091(10) 0.0117(11) 0.0100(11) -0.0015(8) -0.0017(8) -0.0026(8)
C120 0.0112(10) 0.0109(11) 0.0104(11) -0.0012(9) -0.0009(8) -0.0024(8)
C121 0.0106(10) 0.0135(11) 0.0099(11) -0.0019(9) 0.0003(8) -0.0002(8)
C122 0.0098(10) 0.0150(11) 0.0097(11) -0.0037(9) 0.0015(8) 0.0019(9)
C123 0.0089(10) 0.0160(12) 0.0068(10) -0.0006(9) 0.0015(8) 0.0018(9)
C124 0.0062(10) 0.0155(11) 0.0114(11) -0.0010(9) 0.0024(8) 0.0026(8)
C125 0.0070(10) 0.0146(11) 0.0106(11) -0.0006(9) 0.0013(8) 0.0008(8)
C126 0.0074(10) 0.0142(11) 0.0100(11) -0.0006(9) 0.0005(8) -0.0002(8)
C127 0.0081(10) 0.0102(11) 0.0132(11) -0.0011(9) 0.0012(8) -0.0015(8)
C128 0.0086(10) 0.0125(11) 0.0112(11) -0.0014(9) -0.0021(8) -0.0021(8)
C129 0.0106(10) 0.0109(11) 0.0123(11) -0.0025(9) -0.0012(8) -0.0018(8)
C130 0.0084(10) 0.0128(11) 0.0112(11) -0.0016(9) -0.0005(8) 0.0002(8)
C131 0.0095(10) 0.0109(11) 0.0100(10) -0.0029(8) 0.0017(8) 0.0013(8)
C132 0.0092(10) 0.0143(11) 0.0067(10) -0.0010(8) 0.0013(8) 0.0018(8)
C133 0.0078(10) 0.0136(11) 0.0087(10) -0.0014(8) 0.0013(8) 0.0018(8)
C134 0.0085(10) 0.0132(11) 0.0087(10) 0.0014(8) 0.0010(8) 0.0008(8)
C135 0.0072(10) 0.0127(11) 0.0083(10) 0.0009(8) -0.0006(8) -0.0005(8)
C136 0.0084(10) 0.0105(11) 0.0111(11) -0.0004(8) 0.0010(8) -0.0025(8)
C137 0.0098(10) 0.0089(10) 0.0118(11) 0.0011(8) 0.0008(8) -0.0020(8)
C138 0.0096(10) 0.0078(10) 0.0156(11) 0.0010(9) -0.0001(9) 0.0008(8)
C139 0.0103(10) 0.0081(10) 0.0143(11) -0.0025(9) 0.0003(9) -0.0001(8)
C140 0.0113(10) 0.0094(10) 0.0117(11) -0.0022(8) 0.0022(8) 0.0021(8)
C141 0.0101(10) 0.0108(11) 0.0133(11) -0.0011(9) 0.0029(8) 0.0030(8)
C142 0.0076(10) 0.0122(11) 0.0132(11) -0.0025(9) 0.0014(8) 0.0029(8)
C143 0.0054(10) 0.0151(11) 0.0123(11) -0.0003(9) -0.0004(8) 0.0036(8)
C144 0.0041(9) 0.0147(11) 0.0121(11) 0.0012(9) -0.0006(8) 0.0013(8)
C145 0.0067(10) 0.0148(11) 0.0116(11) -0.0006(9) -0.0032(8) -0.0012(8)
C146 0.0070(10) 0.0160(12) 0.0094(10) -0.0007(9) -0.0023(8) 0.0012(8)
C147 0.0085(10) 0.0126(11) 0.0100(10) -0.0008(9) -0.0004(8) 0.0016(8)
C148 0.0107(10) 0.0157(12) 0.0059(10) 0.0004(8) -0.0013(8) -0.0003(9)
C149 0.0096(10) 0.0148(11) 0.0056(10) 0.0014(8) 0.0008(8) 0.0009(8)
C150 0.0086(10) 0.0138(11) 0.0073(10) 0.0027(8) 0.0005(8) -0.0009(8)
C151 0.0094(10) 0.0114(11) 0.0098(11) 0.0036(8) -0.0002(8) -0.0009(8)
C152 0.0116(11) 0.0110(11) 0.0096(11) 0.0038(8) 0.0009(8) 0.0016(8)
C153 0.0108(10) 0.0088(10) 0.0128(11) 0.0006(8) 0.0000(8) 0.0016(8)
C154 0.0105(10) 0.0114(11) 0.0130(11) 0.0012(9) 0.0012(8) 0.0050(8)
C155 0.0071(10) 0.0130(11) 0.0129(11) 0.0028(9) -0.0018(8) 0.0038(8)
C156 0.0081(10) 0.0139(11) 0.0100(11) 0.0035(9) -0.0015(8) 0.0032(8)
C157 0.0104(10) 0.0140(11) 0.0080(10) 0.0038(9) -0.0017(8) 0.0036(9)
C158 0.0101(10) 0.0177(12) 0.0092(11) -0.0013(9) 0.0006(8) -0.0013(9)
C159 0.0110(11) 0.0161(12) 0.0139(11) -0.0033(9) -0.0006(9) 0.0001(9)
C160 0.0117(11) 0.0300(15) 0.0163(12) -0.0025(11) -0.0050(9) -0.0042(10)
C161 0.0176(13) 0.0307(16) 0.0227(14) -0.0020(12) -0.0056(11) 0.0029(11)
C162 0.0128(11) 0.0170(12) 0.0109(11) -0.0030(9) -0.0009(9) -0.0045(9)
C163 0.0279(14) 0.0256(14) 0.0108(12) 0.0012(10) 0.0062(10) -0.0025(11)
C164 0.0287(15) 0.0352(17) 0.0210(14) 0.0069(12) -0.0008(12) -0.0037(13)
C165 0.0081(10) 0.0155(12) 0.0127(11) 0.0019(9) 0.0012(8) 0.0005(9)
C166 0.0108(11) 0.0197(12) 0.0123(11) 0.0017(9) 0.0001(9) -0.0021(9)
C167 0.0188(14) 0.0306(17) 0.0439(19) 0.0169(14) 0.0051(13) -0.0053(12)
C168 0.0201(16) 0.056(2) 0.062(3) 0.022(2) 0.0108(16) -0.0079(15)
C169 0.0074(10) 0.0177(12) 0.0169(12) 0.0005(10) 0.0037(9) 0.0009(9)
C170 0.0213(14) 0.0359(17) 0.0290(16) -0.0050(13) 0.0037(12) 0.0169(13)
C171 0.0219(15) 0.063(2) 0.0251(16) 0.0125(15) 0.0109(12) 0.0201(15)
C172 0.0091(10) 0.0158(12) 0.0107(11) -0.0023(9) -0.0010(8) -0.0008(9)
C173 0.0104(11) 0.0156(12) 0.0137(11) -0.0033(9) -0.0022(9) 0.0017(9)
C174 0.0144(12) 0.0245(14) 0.0180(13) -0.0058(11) -0.0033(10) -0.0051(10)
C175 0.0323(17) 0.053(2) 0.0172(14) -0.0049(14) -0.0074(12) -0.0174(15)
C176 0.0131(11) 0.0163(12) 0.0110(11) -0.0026(9) -0.0028(9) -0.0025(9)
C177 0.0169(12) 0.0232(13) 0.0133(12) 0.0015(10) 0.0042(9) 0.0000(10)
C178 0.0176(12) 0.0242(14) 0.0175(13) 0.0005(11) 0.0001(10) -0.0002(10)
C179 0.0099(10) 0.0117(11) 0.0093(10) 0.0015(8) 0.0005(8) 0.0005(8)
C180 0.0076(10) 0.0161(12) 0.0119(11) -0.0001(9) -0.0010(8) 0.0011(9)
C181 0.055(3) 0.121(4) 0.0202(17) 0.004(2) 0.0081(16) 0.066(3)
C182 0.053(3) 0.075(3) 0.082(3) 0.054(3) 0.042(3) 0.041(2)
C183 0.0068(10) 0.0151(11) 0.0127(11) 0.0005(9) 0.0020(8) 0.0004(8)
C184 0.0162(12) 0.0137(12) 0.0176(12) 0.0007(10) -0.0007(9) -0.0024(9)
C185 0.0169(12) 0.0206(13) 0.0269(14) -0.0049(11) -0.0012(11) -0.0040(10)
C186 0.0225(13) 0.0199(13) 0.0150(12) 0.0031(10) 0.0015(10) -0.0058(10)
C187 0.0203(13) 0.0164(13) 0.0241(14) 0.0024(10) 0.0061(11) 0.0026(10)
C188 0.0321(15) 0.0151(13) 0.0288(15) 0.0014(11) -0.0042(12) 0.0080(11)
C189 0.0316(16) 0.0236(15) 0.0261(15) 0.0018(12) 0.0083(12) 0.0092(12)
C190 0.0132(12) 0.0290(15) 0.0231(14) 0.0120(11) -0.0025(10) 0.0046(11)
C191 0.0201(13) 0.0271(15) 0.0198(14) -0.0026(11) -0.0049(10) 0.0060(11)
C192 0.0180(13) 0.0369(17) 0.0236(14) 0.0091(13) 0.0054(11) 0.0039(12)
C193 0.0157(12) 0.0190(13) 0.0265(14) 0.0016(11) -0.0015(10) -0.0034(10)
C194 0.0142(11) 0.0206(13) 0.0191(13) 0.0026(10) 0.0018(10) -0.0028(10)

loop_
_atom_type_symbol
_atom_type_description
_atom_type_scat_dispersion_real
_atom_type_scat_dispersion_imag
_atom_type_scat_source
C C 0.0047 0.0023 'International Tables Vol C Tables 4.2.6.8 and 6.1.1.4'
H H 0.0000 0.0000 'International Tables Vol C Tables 4.2.6.8 and 6.1.1.4'
O O 0.0152 0.0085 'International Tables Vol C Tables 4.2.6.8 and 6.1.1.4'
Ru Ru -0.8570 1.1034 'International Tables Vol C Tables 4.2.6.8 and 6.1.1.4'

loop_
_geom_angle_atom_site_label_1
_geom_angle_atom_site_label_2
_geom_angle_atom_site_label_3
_geom_angle
_geom_angle_site_symmetry_1
_geom_angle_site_symmetry_3
C89 Ru1 C95 100.43(11) . .
C89 Ru1 C90 96.84(11) . .
C95 Ru1 C90 91.32(11) . .
C89 Ru1 C1 83.19(10) . .
C95 Ru1 C1 170.47(10) . .
C90 Ru1 C1 97.02(10) . .
C89 Ru1 C2 118.50(10) . .
C95 Ru1 C2 141.03(10) . .
C90 Ru1 C2 82.75(10) . .
C1 Ru1 C2 36.83(8) . .
C89 Ru1 Ru3 80.25(8) . .
C95 Ru1 Ru3 97.25(8) . .
C90 Ru1 Ru3 171.30(8) . .
C1 Ru1 Ru3 74.55(6) . .
C2 Ru1 Ru3 91.41(6) . .
C89 Ru1 Ru2 139.25(8) . .
C95 Ru1 Ru2 81.00(8) . .
C90 Ru1 Ru2 123.90(8) . .
C1 Ru1 Ru2 90.50(6) . .
C2 Ru1 Ru2 71.04(6) . .
Ru3 Ru1 Ru2 59.359(7) . .
C92 Ru2 C96 88.46(13) . .
C92 Ru2 C91 99.42(14) . .
C96 Ru2 C91 96.41(13) . .
C92 Ru2 C3 106.26(11) . .
C96 Ru2 C3 165.27(11) . .
C91 Ru2 C3 81.99(10) . .
C92 Ru2 C4 80.47(10) . .
C96 Ru2 C4 150.88(12) . .
C91 Ru2 C4 111.87(11) . .
C3 Ru2 C4 36.75(8) . .
C92 Ru2 Ru3 102.99(9) . .
C96 Ru2 Ru3 84.90(10) . .
C91 Ru2 Ru3 157.57(10) . .
C3 Ru2 Ru3 91.08(6) . .
C4 Ru2 Ru3 71.69(6) . .
C92 Ru2 Ru1 162.32(9) . .
C96 Ru2 Ru1 93.66(9) . .
C91 Ru2 Ru1 97.78(10) . .
C3 Ru2 Ru1 72.16(6) . .
C4 Ru2 Ru1 89.37(6) . .
Ru3 Ru2 Ru1 59.822(7) . .
C94 Ru3 C97 90.82(12) . .
C94 Ru3 C93 91.90(14) . .
C97 Ru3 C93 97.75(12) . .
C94 Ru3 C5 103.94(11) . .
C97 Ru3 C5 165.08(10) . .
C93 Ru3 C5 84.16(11) . .
C94 Ru3 C6 83.87(10) . .
C97 Ru3 C6 147.30(10) . .
C93 Ru3 C6 114.62(10) . .
C5 Ru3 C6 35.99(8) . .
C94 Ru3 Ru2 172.51(9) . .
C97 Ru3 Ru2 92.37(8) . .
C93 Ru3 Ru2 94.38(10) . .
C5 Ru3 Ru2 72.71(6) . .
C6 Ru3 Ru2 89.80(6) . .
C94 Ru3 Ru1 112.95(9) . .
C97 Ru3 Ru1 82.79(8) . .
C93 Ru3 Ru1 155.15(10) . .
C5 Ru3 Ru1 89.30(6) . .
C6 Ru3 Ru1 69.92(6) . .
Ru2 Ru3 Ru1 60.818(7) . .
C186 Ru4 C192 91.09(12) . .
C186 Ru4 C187 89.74(12) . .
C192 Ru4 C187 101.97(13) . .
C186 Ru4 C99 97.75(10) . .
C192 Ru4 C99 168.61(10) . .
C187 Ru4 C99 85.31(10) . .
C186 Ru4 C98 83.84(10) . .
C192 Ru4 C98 138.55(11) . .
C187 Ru4 C98 119.05(10) . .
C99 Ru4 C98 36.69(8) . .
C186 Ru4 Ru5 170.29(8) . .
C192 Ru4 Ru5 98.55(9) . .
C187 Ru4 Ru5 87.20(8) . .
C99 Ru4 Ru5 72.83(6) . .
C98 Ru4 Ru5 89.60(6) . .
C186 Ru4 Ru6 124.06(8) . .
C192 Ru4 Ru6 79.27(9) . .
C187 Ru4 Ru6 146.21(8) . .
C99 Ru4 Ru6 89.80(6) . .
C98 Ru4 Ru6 70.16(6) . .
Ru5 Ru4 Ru6 59.523(7) . .
C188 Ru5 C189 99.95(14) . .
C188 Ru5 C193 91.50(12) . .
C189 Ru5 C193 97.81(12) . .
C188 Ru5 C101 100.81(10) . .
C189 Ru5 C101 84.54(11) . .
C193 Ru5 C101 166.91(10) . .
C188 Ru5 C100 82.01(10) . .
C189 Ru5 C100 118.96(11) . .
C193 Ru5 C100 143.23(10) . .
C101 Ru5 C100 36.86(8) . .
C188 Ru5 Ru6 172.58(8) . .
C189 Ru5 Ru6 84.53(10) . .
C193 Ru5 Ru6 93.76(8) . .
C101 Ru5 Ru6 73.59(6) . .
C100 Ru5 Ru6 90.65(6) . .
C188 Ru5 Ru4 115.41(10) . .
C189 Ru5 Ru4 144.53(10) . .
C193 Ru5 Ru4 79.36(9) . .
C101 Ru5 Ru4 91.23(6) . .
C100 Ru5 Ru4 71.20(6) . .
Ru6 Ru5 Ru4 60.630(7) . .
C194 Ru6 C190 90.38(11) . .
C194 Ru6 C191 98.97(12) . .
C190 Ru6 C191 94.64(13) . .
C194 Ru6 C103 168.57(10) . .
C190 Ru6 C103 100.42(10) . .
C191 Ru6 C103 83.99(10) . .
C194 Ru6 C102 145.06(10) . .
C190 Ru6 C102 80.05(9) . .
C191 Ru6 C102 115.16(10) . .
C103 Ru6 C102 36.16(8) . .
C194 Ru6 Ru5 82.21(8) . .
C190 Ru6 Ru5 112.32(9) . .
C191 Ru6 Ru5 153.03(9) . .
C103 Ru6 Ru5 90.16(6) . .
C102 Ru6 Ru5 70.92(6) . .
C194 Ru6 Ru4 95.31(8) . .
C190 Ru6 Ru4 169.38(8) . .
C191 Ru6 Ru4 93.32(9) . .
C103 Ru6 Ru4 73.44(6) . .
C102 Ru6 Ru4 90.21(6) . .
Ru5 Ru6 Ru4 59.847(7) . .
C62 O2 C63 117.0(2) . .
C65 O4 C66 116.4(2) . .
C69 O6 C70 116.1(2) . .
C72 O8 C73 114.3(2) . .
C76 O10 C77 116.1(2) . .
C79 O12 C80 116.0(2) . .
C83 O14 C84 116.3(2) . .
C86 O16 C87 116.0(2) . .
C159 O27 C160 118.21(19) . .
C162 O29 C163 117.7(2) . .
C166 O31 C167 115.9(2) . .
C169 O33 C170 115.1(2) . .
C173 O35 C174 115.4(2) . .
C176 O37 C177 116.27(19) . .
C180 O39 C181 116.1(3) . .
C183 O41 C184 115.67(19) . .
C2 C1 C9 119.1(2) . .
C2 C1 C6 119.6(2) . .
C9 C1 C6 107.75(19) . .
C2 C1 Ru1 73.24(13) . .
C9 C1 Ru1 127.46(16) . .
C6 C1 Ru1 106.75(15) . .
C1 C2 C3 120.1(2) . .
C1 C2 C12 118.6(2) . .
C3 C2 C12 107.49(19) . .
C1 C2 Ru1 69.93(13) . .
C3 C2 Ru1 108.40(15) . .
C12 C2 Ru1 129.10(15) . .
C4 C3 C2 120.0(2) . .
C4 C3 C14 119.3(2) . .
C2 C3 C14 107.31(19) . .
C4 C3 Ru2 71.70(13) . .
C2 C3 Ru2 108.33(15) . .
C14 C3 Ru2 127.20(16) . .
C3 C4 C17 118.9(2) . .
C3 C4 C5 120.4(2) . .
C17 C4 C5 107.04(19) . .
C3 C4 Ru2 71.54(13) . .
C17 C4 Ru2 127.11(16) . .
C5 C4 Ru2 109.11(15) . .
C6 C5 C19 119.1(2) . .
C6 C5 C4 119.4(2) . .
C19 C5 C4 107.73(19) . .
C6 C5 Ru3 74.67(13) . .
C19 C5 Ru3 126.82(16) . .
C4 C5 Ru3 106.44(15) . .
C5 C6 C7 119.6(2) . .
C5 C6 C1 120.5(2) . .
C7 C6 C1 107.8(2) . .
C5 C6 Ru3 69.33(13) . .
C7 C6 Ru3 127.15(16) . .
C1 C6 Ru3 108.69(15) . .
C21 C7 C6 119.5(2) . .
C21 C7 C8 123.3(2) . .
C6 C7 C8 108.36(19) . .
C9 C8 C7 105.41(19) . .
C9 C8 C75 126.5(2) . .
C7 C8 C75 125.1(2) . .
C9 C8 C24 117.1(2) . .
C7 C8 C24 115.70(19) . .
C75 C8 C24 58.02(15) . .
C10 C9 C1 120.9(2) . .
C10 C9 C8 122.6(2) . .
C1 C9 C8 108.7(2) . .
C9 C10 C11 120.6(2) . .
C9 C10 C26 121.1(2) . .
C11 C10 C26 108.6(2) . .
C12 C11 C10 120.0(2) . .
C12 C11 C28 123.1(2) . .
C10 C11 C28 107.7(2) . .
C11 C12 C13 120.7(2) . .
C11 C12 C2 120.6(2) . .
C13 C12 C2 107.9(2) . .
C30 C13 C14 120.0(2) . .
C30 C13 C12 121.7(2) . .
C14 C13 C12 108.1(2) . .
C15 C14 C13 120.3(2) . .
C15 C14 C3 120.6(2) . .
C13 C14 C3 109.1(2) . .
C14 C15 C32 120.1(2) . .
C14 C15 C16 120.2(2) . .
C32 C15 C16 108.7(2) . .
C17 C16 C34 120.5(2) . .
C17 C16 C15 119.9(2) . .
C34 C16 C15 108.6(2) . .
C16 C17 C18 120.5(2) . .
C16 C17 C4 120.8(2) . .
C18 C17 C4 108.9(2) . .
C36 C18 C17 119.3(2) . .
C36 C18 C19 121.4(2) . .
C17 C18 C19 108.4(2) . .
C20 C19 C5 120.6(2) . .
C20 C19 C18 122.2(2) . .
C5 C19 C18 107.9(2) . .
C19 C20 C21 119.6(2) . .
C19 C20 C38 122.2(2) . .
C21 C20 C38 108.2(2) . .
C7 C21 C20 121.2(2) . .
C7 C21 C22 121.1(2) . .
C20 C21 C22 108.3(2) . .
C23 C22 C39 120.9(2) . .
C23 C22 C21 121.1(2) . .
C39 C22 C21 108.1(2) . .
C22 C23 C42 118.9(2) . .
C22 C23 C24 122.8(2) . .
C42 C23 C24 108.2(2) . .
C25 C24 C23 105.0(2) . .
C25 C24 C75 126.0(2) . .
C23 C24 C75 127.0(2) . .
C25 C24 C8 114.44(19) . .
C23 C24 C8 115.5(2) . .
C75 C24 C8 58.31(15) . .
C26 C25 C43 118.7(2) . .
C26 C25 C24 122.8(2) . .
C43 C25 C24 108.2(2) . .
C25 C26 C27 120.8(2) . .
C25 C26 C10 121.5(2) . .
C27 C26 C10 107.9(2) . .
C45 C27 C26 120.3(2) . .
C45 C27 C28 122.7(2) . .
C26 C27 C28 108.9(2) . .
C11 C28 C27 105.44(19) . .
C11 C28 C82 128.4(2) . .
C27 C28 C82 123.4(2) . .
C11 C28 C29 116.05(19) . .
C27 C28 C29 115.85(19) . .
C82 C28 C29 58.26(14) . .
C30 C29 C47 105.30(19) . .
C30 C29 C82 128.5(2) . .
C47 C29 C82 123.9(2) . .
C30 C29 C28 115.36(19) . .
C47 C29 C28 115.78(19) . .
C82 C29 C28 57.73(14) . .
C13 C30 C31 119.1(2) . .
C13 C30 C29 122.6(2) . .
C31 C30 C29 108.4(2) . .
C32 C31 C30 120.7(2) . .
C32 C31 C48 120.5(2) . .
C30 C31 C48 108.5(2) . .
C31 C32 C15 119.5(2) . .
C31 C32 C33 123.0(2) . .
C15 C32 C33 108.3(2) . .
C32 C33 C34 105.09(19) . .
C32 C33 C61 124.5(2) . .
C34 C33 C61 127.9(2) . .
C32 C33 C50 115.83(19) . .
C34 C33 C50 115.53(19) . .
C61 C33 C50 58.34(15) . .
C35 C34 C16 118.7(2) . .
C35 C34 C33 122.9(2) . .
C16 C34 C33 108.1(2) . .
C34 C35 C36 120.6(2) . .
C34 C35 C52 120.9(2) . .
C36 C35 C52 108.0(2) . .
C18 C36 C35 120.0(2) . .
C18 C36 C37 121.7(2) . .
C35 C36 C37 108.5(2) . .
C53 C37 C36 105.17(19) . .
C53 C37 C68 123.9(2) . .
C36 C37 C68 128.1(2) . .
C53 C37 C38 115.8(2) . .
C36 C37 C38 116.54(19) . .
C68 C37 C38 58.33(15) . .
C39 C38 C20 105.11(19) . .
C39 C38 C68 124.5(2) . .
C20 C38 C68 128.0(2) . .
C39 C38 C37 115.9(2) . .
C20 C38 C37 115.61(19) . .
C68 C38 C37 57.75(14) . .
C40 C39 C22 120.0(2) . .
C40 C39 C38 122.6(2) . .
C22 C39 C38 109.1(2) . .
C39 C40 C41 119.4(2) . .
C39 C40 C54 120.8(2) . .
C41 C40 C54 107.8(2) . .
C42 C41 C40 120.1(2) . .
C42 C41 C56 119.8(2) . .
C40 C41 C56 108.3(2) . .
C41 C42 C23 120.6(2) . .
C41 C42 C43 119.8(2) . .
C23 C42 C43 108.6(2) . .
C44 C43 C25 120.5(2) . .
C44 C43 C42 120.0(2) . .
C25 C43 C42 108.7(2) . .
C43 C44 C45 120.4(2) . .
C43 C44 C57 119.8(2) . .
C45 C44 C57 108.3(2) . .
C27 C45 C44 119.1(2) . .
C27 C45 C46 120.7(2) . .
C44 C45 C46 107.9(2) . .
C47 C46 C58 119.4(2) . .
C47 C46 C45 121.6(2) . .
C58 C46 C45 107.4(2) . .
C46 C47 C48 120.3(2) . .
C46 C47 C29 122.5(2) . .
C48 C47 C29 108.6(2) . .
C49 C48 C47 120.7(2) . .
C49 C48 C31 121.1(2) . .
C47 C48 C31 107.8(2) . .
C48 C49 C59 119.0(2) . .
C48 C49 C50 123.1(2) . .
C59 C49 C50 108.4(2) . .
C49 C50 C51 104.9(2) . .
C49 C50 C61 123.8(2) . .
C51 C50 C61 128.5(2) . .
C49 C50 C33 115.86(19) . .
C51 C50 C33 116.4(2) . .
C61 C50 C33 58.26(15) . .
C52 C51 C60 118.6(2) . .
C52 C51 C50 122.9(2) . .
C60 C51 C50 108.5(2) . .
C51 C52 C53 120.8(2) . .
C51 C52 C35 120.9(2) . .
C53 C52 C35 108.5(2) . .
C54 C53 C52 120.4(2) . .
C54 C53 C37 122.6(2) . .
C52 C53 C37 108.5(2) . .
C53 C54 C55 119.2(2) . .
C53 C54 C40 121.5(2) . .
C55 C54 C40 107.4(2) . .
C60 C55 C54 119.8(2) . .
C60 C55 C56 120.0(2) . .
C54 C55 C56 108.6(2) . .
C57 C56 C41 120.2(2) . .
C57 C56 C55 120.1(2) . .
C41 C56 C55 107.9(2) . .
C56 C57 C58 120.1(2) . .
C56 C57 C44 120.3(2) . .
C58 C57 C44 107.8(2) . .
C59 C58 C46 119.8(2) . .
C59 C58 C57 120.2(2) . .
C46 C58 C57 108.6(2) . .
C58 C59 C49 120.6(2) . .
C58 C59 C60 119.7(2) . .
C49 C59 C60 108.4(2) . .
C55 C60 C51 120.9(2) . .
C55 C60 C59 119.8(2) . .
C51 C60 C59 108.6(2) . .
C65 C61 C33 118.3(2) . .
C65 C61 C50 119.5(2) . .
C33 C61 C50 63.39(16) . .
C65 C61 C62 114.0(2) . .
C33 C61 C62 118.1(2) . .
C50 C61 C62 114.5(2) . .
O1 C62 O2 126.0(2) . .
O1 C62 C61 126.0(2) . .
O2 C62 C61 108.0(2) . .
O2 C63 C64 111.0(3) . .
O2 C63 H63A 109.4 . .
C64 C63 H63A 109.4 . .
O2 C63 H63B 109.4 . .
C64 C63 H63B 109.4 . .
H63A C63 H63B 108.0 . .
C63 C64 H64A 109.5 . .
C63 C64 H64B 109.5 . .
H64A C64 H64B 109.5 . .
C63 C64 H64C 109.5 . .
H64A C64 H64C 109.5 . .
H64B C64 H64C 109.5 . .
O3 C65 O4 125.9(2) . .
O3 C65 C61 124.3(2) . .
O4 C65 C61 109.8(2) . .
O4 C66 C67 107.6(2) . .
O4 C66 H66A 110.2 . .
C67 C66 H66A 110.2 . .
O4 C66 H66B 110.2 . .
C67 C66 H66B 110.2 . .
H66A C66 H66B 108.5 . .
C66 C67 H67A 109.5 . .
C66 C67 H67B 109.5 . .
H67A C67 H67B 109.5 . .
C66 C67 H67C 109.5 . .
H67A C67 H67C 109.5 . .
H67B C67 H67C 109.5 . .
C69 C68 C37 117.5(2) . .
C69 C68 C72 113.5(2) . .
C37 C68 C72 114.3(2) . .
C69 C68 C38 119.5(2) . .
C37 C68 C38 63.92(15) . .
C72 C68 C38 119.2(2) . .
O5 C69 O6 124.8(2) . .
O5 C69 C68 125.1(2) . .
O6 C69 C68 110.0(2) . .
O6 C70 C71 106.9(2) . .
O6 C70 H70A 110.3 . .
C71 C70 H70A 110.3 . .
O6 C70 H70B 110.3 . .
C71 C70 H70B 110.3 . .
H70A C70 H70B 108.6 . .
C70 C71 H71A 109.5 . .
C70 C71 H71B 109.5 . .
H71A C71 H71B 109.5 . .
C70 C71 H71C 109.5 . .
H71A C71 H71C 109.5 . .
H71B C71 H71C 109.5 . .
O7 C72 O8 125.7(2) . .
O7 C72 C68 123.2(2) . .
O8 C72 C68 111.2(2) . .
O8 C73 C74 110.7(3) . .
O8 C73 H73A 109.5 . .
C74 C73 H73A 109.5 . .
O8 C73 H73B 109.5 . .
C74 C73 H73B 109.5 . .
H73A C73 H73B 108.1 . .
C73 C74 H74A 109.5 . .
C73 C74 H74B 109.5 . .
H74A C74 H74B 109.5 . .
C73 C74 H74C 109.5 . .
H74A C74 H74C 109.5 . .
H74B C74 H74C 109.5 . .
C76 C75 C24 120.0(2) . .
C76 C75 C79 113.6(2) . .
C24 C75 C79 116.8(2) . .
C76 C75 C8 114.9(2) . .
C24 C75 C8 63.67(16) . .
C79 C75 C8 119.1(2) . .
O9 C76 O10 126.4(2) . .
O9 C76 C75 126.4(2) . .
O10 C76 C75 107.3(2) . .
O10 C77 C78 110.9(3) . .
O10 C77 H77A 109.5 . .
C78 C77 H77A 109.5 . .
O10 C77 H77B 109.5 . .
C78 C77 H77B 109.5 . .
H77A C77 H77B 108.0 . .
C77 C78 H78A 109.5 . .
C77 C78 H78B 109.5 . .
H78A C78 H78B 109.5 . .
C77 C78 H78C 109.5 . .
H78A C78 H78C 109.5 . .
H78B C78 H78C 109.5 . .
O11 C79 O12 123.9(3) . .
O11 C79 C75 125.1(2) . .
O12 C79 C75 110.7(2) . .
O12 C80 C81 108.7(3) . .
O12 C80 H80A 109.9 . .
C81 C80 H80A 109.9 . .
O12 C80 H80B 109.9 . .
C81 C80 H80B 109.9 . .
H80A C80 H80B 108.3 . .
C80 C81 H81A 109.5 . .
C80 C81 H81B 109.5 . .
H81A C81 H81B 109.5 . .
C80 C81 H81C 109.5 . .
H81A C81 H81C 109.5 . .
H81B C81 H81C 109.5 . .
C83 C82 C28 118.7(2) . .
C83 C82 C86 114.10(19) . .
C28 C82 C86 115.4(2) . .
C83 C82 C29 117.5(2) . .
C28 C82 C29 64.01(15) . .
C86 C82 C29 118.2(2) . .
O13 C83 O14 125.6(2) . .
O13 C83 C82 125.1(2) . .
O14 C83 C82 109.1(2) . .
C85 C84 O14 109.2(3) . .
C85 C84 H84A 109.8 . .
O14 C84 H84A 109.8 . .
C85 C84 H84B 109.8 . .
O14 C84 H84B 109.8 . .
H84A C84 H84B 108.3 . .
C84 C85 H85A 109.5 . .
C84 C85 H85B 109.5 . .
H85A C85 H85B 109.5 . .
C84 C85 H85C 109.5 . .
H85A C85 H85C 109.5 . .
H85B C85 H85C 109.5 . .
O15 C86 O16 125.4(2) . .
O15 C86 C82 123.8(2) . .
O16 C86 C82 110.8(2) . .
O16 C87 C88 106.7(2) . .
O16 C87 H87A 110.4 . .
C88 C87 H87A 110.4 . .
O16 C87 H87B 110.4 . .
C88 C87 H87B 110.4 . .
H87A C87 H87B 108.6 . .
C87 C88 H88A 109.5 . .
C87 C88 H88B 109.5 . .
H88A C88 H88B 109.5 . .
C87 C88 H88C 109.5 . .
H88A C88 H88C 109.5 . .
H88B C88 H88C 109.5 . .
O17 C89 Ru1 175.1(2) . .
O18 C90 Ru1 177.8(3) . .
O19 C91 Ru2 178.4(3) . .
O20 C92 Ru2 177.0(3) . .
O21 C93 Ru3 176.0(3) . .
O22 C94 Ru3 176.0(3) . .
O23 C95 Ru1 174.4(2) . .
O24 C96 Ru2 173.4(3) . .
O25 C97 Ru3 174.9(2) . .
C99 C98 C106 119.1(2) . .
C99 C98 C103 120.4(2) . .
C106 C98 C103 106.9(2) . .
C99 C98 Ru4 69.97(13) . .
C106 C98 Ru4 126.78(16) . .
C103 C98 Ru4 110.61(15) . .
C98 C99 C109 119.2(2) . .
C98 C99 C100 119.3(2) . .
C109 C99 C100 107.8(2) . .
C98 C99 Ru4 73.34(13) . .
C109 C99 Ru4 126.63(16) . .
C100 C99 Ru4 107.63(15) . .
C101 C100 C111 118.7(2) . .
C101 C100 C99 120.7(2) . .
C111 C100 C99 106.76(19) . .
C101 C100 Ru5 70.41(13) . .
C111 C100 Ru5 129.35(17) . .
C99 C100 Ru5 108.24(15) . .
C100 C101 C102 118.9(2) . .
C100 C101 C114 119.1(2) . .
C102 C101 C114 106.68(19) . .
C100 C101 Ru5 72.73(13) . .
C102 C101 Ru5 107.68(15) . .
C114 C101 Ru5 129.22(16) . .
C103 C102 C116 118.5(2) . .
C103 C102 C101 121.0(2) . .
C116 C102 C101 108.0(2) . .
C103 C102 Ru6 70.06(13) . .
C116 C102 Ru6 128.14(15) . .
C101 C102 Ru6 107.79(15) . .
C102 C103 C104 120.0(2) . .
C102 C103 C98 119.6(2) . .
C104 C103 C98 108.5(2) . .
C102 C103 Ru6 73.79(13) . .
C104 C103 Ru6 125.81(16) . .
C98 C103 Ru6 105.69(15) . .
C118 C104 C103 120.1(2) . .
C118 C104 C105 123.0(2) . .
C103 C104 C105 108.6(2) . .
C104 C105 C106 105.17(19) . .
C104 C105 C158 127.9(2) . .
C106 C105 C158 124.0(2) . .
C104 C105 C121 117.2(2) . .
C106 C105 C121 116.01(19) . .
C158 C105 C121 57.66(15) . .
C107 C106 C98 120.1(2) . .
C107 C106 C105 123.2(2) . .
C98 C106 C105 108.84(19) . .
C106 C107 C123 120.9(2) . .
C106 C107 C108 121.0(2) . .
C123 C107 C108 108.5(2) . .
C109 C108 C107 119.7(2) . .
C109 C108 C125 122.8(2) . .
C107 C108 C125 107.7(2) . .
C108 C109 C99 120.6(2) . .
C108 C109 C110 121.9(2) . .
C99 C109 C110 107.9(2) . .
C127 C110 C111 119.7(2) . .
C127 C110 C109 121.2(2) . .
C111 C110 C109 108.3(2) . .
C112 C111 C110 120.2(2) . .
C112 C111 C100 120.9(2) . .
C110 C111 C100 109.1(2) . .
C111 C112 C129 120.6(2) . .
C111 C112 C113 120.2(2) . .
C129 C112 C113 108.7(2) . .
C114 C113 C131 120.6(2) . .
C114 C113 C112 119.9(2) . .
C131 C113 C112 108.5(2) . .
C113 C114 C115 119.9(2) . .
C113 C114 C101 121.0(2) . .
C115 C114 C101 109.4(2) . .
C133 C115 C114 119.9(2) . .
C133 C115 C116 121.3(2) . .
C114 C115 C116 108.0(2) . .
C117 C116 C115 121.7(2) . .
C117 C116 C102 120.1(2) . .
C115 C116 C102 107.8(2) . .
C116 C117 C118 120.5(2) . .
C116 C117 C135 122.6(2) . .
C118 C117 C135 107.9(2) . .
C104 C118 C117 120.7(2) . .
C104 C118 C119 120.8(2) . .
C117 C118 C119 108.7(2) . .
C120 C119 C136 121.1(2) . .
C120 C119 C118 121.4(2) . .
C136 C119 C118 107.8(2) . .
C119 C120 C139 118.2(2) . .
C119 C120 C121 123.2(2) . .
C139 C120 C121 108.1(2) . .
C122 C121 C120 104.94(19) . .
C122 C121 C158 125.6(2) . .
C120 C121 C158 127.6(2) . .
C122 C121 C105 115.3(2) . .
C120 C121 C105 114.00(19) . .
C158 C121 C105 58.49(15) . .
C123 C122 C140 118.7(2) . .
C123 C122 C121 122.5(2) . .
C140 C122 C121 108.5(2) . .
C122 C123 C124 120.6(2) . .
C122 C123 C107 121.5(2) . .
C124 C123 C107 108.2(2) . .
C142 C124 C123 120.4(2) . .
C142 C124 C125 122.5(2) . .
C123 C124 C125 108.9(2) . .
C124 C125 C108 105.46(19) . .
C124 C125 C165 123.6(2) . .
C108 C125 C165 128.5(2) . .
C124 C125 C126 115.9(2) . .
C108 C125 C126 115.50(19) . .
C165 C125 C126 57.93(14) . .
C144 C126 C127 105.46(19) . .
C144 C126 C165 123.2(2) . .
C127 C126 C165 128.9(2) . .
C144 C126 C125 115.6(2) . .
C127 C126 C125 116.02(19) . .
C165 C126 C125 57.92(14) . .
C110 C127 C128 119.5(2) . .
C110 C127 C126 122.1(2) . .
C128 C127 C126 108.4(2) . .
C129 C128 C127 121.3(2) . .
C129 C128 C145 120.9(2) . .
C127 C128 C145 108.2(2) . .
C128 C129 C112 118.4(2) . .
C128 C129 C130 123.1(2) . .
C112 C129 C130 108.3(2) . .
C131 C130 C129 104.59(19) . .
C131 C130 C172 125.4(2) . .
C129 C130 C172 127.6(2) . .
C131 C130 C147 116.34(19) . .
C129 C130 C147 114.97(19) . .
C172 C130 C147 58.61(15) . .
C132 C131 C113 119.2(2) . .
C132 C131 C130 122.8(2) . .
C113 C131 C130 108.7(2) . .
C131 C132 C133 120.8(2) . .
C131 C132 C149 120.5(2) . .
C133 C132 C149 108.1(2) . .
C115 C133 C132 119.3(2) . .
C115 C133 C134 122.4(2) . .
C132 C133 C134 108.6(2) . .
C133 C134 C150 105.53(19) . .
C133 C134 C179 127.5(2) . .
C150 C134 C179 124.9(2) . .
C133 C134 C135 115.51(19) . .
C150 C134 C135 115.70(19) . .
C179 C134 C135 56.87(14) . .
C117 C135 C136 105.28(19) . .
C117 C135 C179 127.8(2) . .
C136 C135 C179 124.6(2) . .
C117 C135 C134 115.93(19) . .
C136 C135 C134 115.52(18) . .
C179 C135 C134 57.66(14) . .
C137 C136 C119 120.7(2) . .
C137 C136 C135 122.6(2) . .
C119 C136 C135 108.9(2) . .
C136 C137 C138 118.5(2) . .
C136 C137 C151 121.2(2) . .
C138 C137 C151 107.8(2) . .
C139 C138 C137 120.3(2) . .
C139 C138 C153 120.4(2) . .
C137 C138 C153 108.1(2) . .
C138 C139 C120 120.8(2) . .
C138 C139 C140 119.5(2) . .
C120 C139 C140 108.6(2) . .
C141 C140 C122 120.6(2) . .
C141 C140 C139 120.0(2) . .
C122 C140 C139 108.5(2) . .
C140 C141 C142 120.3(2) . .
C140 C141 C154 119.8(2) . .
C142 C141 C154 108.4(2) . .
C124 C142 C141 119.2(2) . .
C124 C142 C143 120.9(2) . .
C141 C142 C143 107.9(2) . .
C144 C143 C155 119.5(2) . .
C144 C143 C142 121.5(2) . .
C155 C143 C142 107.3(2) . .
C143 C144 C145 120.5(2) . .
C143 C144 C126 122.8(2) . .
C145 C144 C126 108.2(2) . .
C146 C145 C144 120.3(2) . .
C146 C145 C128 120.8(2) . .
C144 C145 C128 108.3(2) . .
C145 C146 C156 119.0(2) . .
C145 C146 C147 122.8(2) . .
C156 C146 C147 108.3(2) . .
C146 C147 C148 105.05(19) . .
C146 C147 C172 128.1(2) . .
C148 C147 C172 123.7(2) . .
C146 C147 C130 117.0(2) . .
C148 C147 C130 115.59(19) . .
C172 C147 C130 58.64(15) . .
C149 C148 C157 119.2(2) . .
C149 C148 C147 123.0(2) . .
C157 C148 C147 108.2(2) . .
C148 C149 C150 120.3(2) . .
C148 C149 C132 121.1(2) . .
C150 C149 C132 108.02(19) . .
C151 C150 C149 120.5(2) . .
C151 C150 C134 122.6(2) . .
C149 C150 C134 108.4(2) . .
C150 C151 C152 119.2(2) . .
C150 C151 C137 121.4(2) . .
C152 C151 C137 107.5(2) . .
C157 C152 C151 119.9(2) . .
C157 C152 C153 119.8(2) . .
C151 C152 C153 108.6(2) . .
C154 C153 C152 120.2(2) . .
C154 C153 C138 119.8(2) . .
C152 C153 C138 108.1(2) . .
C153 C154 C155 120.2(2) . .
C153 C154 C141 120.4(2) . .
C155 C154 C141 107.6(2) . .
C156 C155 C143 119.8(2) . .
C156 C155 C154 119.8(2) . .
C143 C155 C154 108.8(2) . .
C155 C156 C146 120.8(2) . .
C155 C156 C157 119.9(2) . .
C146 C156 C157 109.0(2) . .
C152 C157 C148 120.8(2) . .
C152 C157 C156 120.1(2) . .
C148 C157 C156 108.4(2) . .
C121 C158 C159 118.2(2) . .
C121 C158 C162 121.0(2) . .
C159 C158 C162 113.2(2) . .
C121 C158 C105 63.85(16) . .
C159 C158 C105 118.2(2) . .
C162 C158 C105 113.6(2) . .
O26 C159 O27 125.7(2) . .
O26 C159 C158 124.4(2) . .
O27 C159 C158 109.8(2) . .
O27 C160 C161 107.8(2) . .
O27 C160 H16A 110.1 . .
C161 C160 H16A 110.1 . .
O27 C160 H16B 110.1 . .
C161 C160 H16B 110.1 . .
H16A C160 H16B 108.5 . .
C160 C161 H16C 109.5 . .
C160 C161 H16D 109.5 . .
H16C C161 H16D 109.5 . .
C160 C161 H16E 109.5 . .
H16C C161 H16E 109.5 . .
H16D C161 H16E 109.5 . .
O28 C162 O29 125.9(2) . .
O28 C162 C158 126.7(2) . .
O29 C162 C158 107.3(2) . .
O29 C163 C164 106.2(2) . .
O29 C163 H16F 110.5 . .
C164 C163 H16F 110.5 . .
O29 C163 H16G 110.5 . .
C164 C163 H16G 110.5 . .
H16F C163 H16G 108.7 . .
C163 C164 H16H 109.5 . .
C163 C164 H16I 109.5 . .
H16H C164 H16I 109.5 . .
C163 C164 H16J 109.5 . .
H16H C164 H16J 109.5 . .
H16I C164 H16J 109.5 . .
C166 C165 C125 120.1(2) . .
C166 C165 C126 118.3(2) . .
C125 C165 C126 64.15(15) . .
C166 C165 C169 113.3(2) . .
C125 C165 C169 117.7(2) . .
C126 C165 C169 114.6(2) . .
O30 C166 O31 125.4(2) . .
O30 C166 C165 124.9(2) . .
O31 C166 C165 109.7(2) . .
O31 C167 C168 107.5(3) . .
O31 C167 H16K 110.2 . .
C168 C167 H16K 110.2 . .
O31 C167 H16L 110.2 . .
C168 C167 H16L 110.2 . .
H16K C167 H16L 108.5 . .
C167 C168 H16M 109.5 . .
C167 C168 H16N 109.5 . .
H16M C168 H16N 109.5 . .
C167 C168 H16O 109.5 . .
H16M C168 H16O 109.5 . .
H16N C168 H16O 109.5 . .
O32 C169 O33 126.0(2) . .
O32 C169 C165 123.5(2) . .
O33 C169 C165 110.5(2) . .
O33 C170 C171 109.1(3) . .
O33 C170 H17A 109.9 . .
C171 C170 H17A 109.9 . .
O33 C170 H17B 109.9 . .
C171 C170 H17B 109.9 . .
H17A C170 H17B 108.3 . .
C170 C171 H17C 109.5 . .
C170 C171 H17D 109.5 . .
H17C C171 H17D 109.5 . .
C170 C171 H17E 109.5 . .
H17C C171 H17E 109.5 . .
H17D C171 H17E 109.5 . .
C173 C172 C147 119.9(2) . .
C173 C172 C130 116.6(2) . .
C147 C172 C130 62.75(15) . .
C173 C172 C176 114.7(2) . .
C147 C172 C176 113.6(2) . .
C130 C172 C176 119.63(19) . .
O34 C173 O35 125.2(2) . .
O34 C173 C172 124.0(2) . .
O35 C173 C172 110.8(2) . .
O35 C174 C175 106.8(2) . .
O35 C174 H17F 110.4 . .
C175 C174 H17F 110.4 . .
O35 C174 H17G 110.4 . .
C175 C174 H17G 110.4 . .
H17F C174 H17G 108.6 . .
C174 C175 H17H 109.5 . .
C174 C175 H17I 109.5 . .
H17H C175 H17I 109.5 . .
C174 C175 H17J 109.5 . .
H17H C175 H17J 109.5 . .
H17I C175 H17J 109.5 . .
O36 C176 O37 125.7(2) . .
O36 C176 C172 126.1(2) . .
O37 C176 C172 108.2(2) . .
O37 C177 C178 106.8(2) . .
O37 C177 H17K 110.4 . .
C178 C177 H17K 110.4 . .
O37 C177 H17L 110.4 . .
C178 C177 H17L 110.4 . .
H17K C177 H17L 108.6 . .
C177 C178 H17M 109.5 . .
C177 C178 H17N 109.5 . .
H17M C178 H17N 109.5 . .
C177 C178 H17O 109.5 . .
H17M C178 H17O 109.5 . .
H17N C178 H17O 109.5 . .
C135 C179 C134 65.48(15) . .
C135 C179 C180 119.2(2) . .
C134 C179 C180 117.6(2) . .
C135 C179 C183 117.3(2) . .
C134 C179 C183 115.92(19) . .
C180 C179 C183 113.39(19) . .
O38 C180 O39 124.7(2) . .
O38 C180 C179 126.0(2) . .
O39 C180 C179 109.1(2) . .
C182 C181 O39 109.9(4) . .
C182 C181 H18A 109.7 . .
O39 C181 H18A 109.7 . .
C182 C181 H18B 109.7 . .
O39 C181 H18B 109.7 . .
H18A C181 H18B 108.2 . .
C181 C182 H18C 109.5 . .
C181 C182 H18D 109.5 . .
H18C C182 H18D 109.5 . .
C181 C182 H18E 109.5 . .
H18C C182 H18E 109.5 . .
H18D C182 H18E 109.5 . .
O40 C183 O41 125.8(2) . .
O40 C183 C179 123.9(2) . .
O41 C183 C179 110.3(2) . .
O41 C184 C185 107.2(2) . .
O41 C184 H18F 110.3 . .
C185 C184 H18F 110.3 . .
O41 C184 H18G 110.3 . .
C185 C184 H18G 110.3 . .
H18F C184 H18G 108.5 . .
C184 C185 H18H 109.5 . .
C184 C185 H18I 109.5 . .
H18H C185 H18I 109.5 . .
C184 C185 H18J 109.5 . .
H18H C185 H18J 109.5 . .
H18I C185 H18J 109.5 . .
O42 C186 Ru4 174.5(2) . .
O43 C187 Ru4 173.7(2) . .
O44 C188 Ru5 178.8(3) . .
O45 C189 Ru5 176.5(3) . .
O46 C190 Ru6 179.5(3) . .
O47 C191 Ru6 178.8(3) . .
O48 C192 Ru4 173.4(3) . .
O49 C193 Ru5 175.5(3) . .
O50 C194 Ru6 173.9(2) . .

loop_
_geom_bond_atom_site_label_1
_geom_bond_atom_site_label_2
_geom_bond_distance
_geom_bond_site_symmetry_2
Ru1 C89 1.914(3) .
Ru1 C95 1.922(3) .
Ru1 C90 1.922(3) .
Ru1 C1 2.241(2) .
Ru1 C2 2.284(2) .
Ru1 Ru3 2.8720(3) .
Ru1 Ru2 2.9006(3) .
Ru2 C92 1.901(3) .
Ru2 C96 1.907(3) .
Ru2 C91 1.928(3) .
Ru2 C3 2.255(2) .
Ru2 C4 2.257(2) .
Ru2 Ru3 2.8584(3) .
Ru3 C94 1.905(3) .
Ru3 C97 1.917(3) .
Ru3 C93 1.923(3) .
Ru3 C5 2.267(2) .
Ru3 C6 2.336(2) .
Ru4 C186 1.907(3) .
Ru4 C192 1.921(3) .
Ru4 C187 1.926(3) .
Ru4 C99 2.245(2) .
Ru4 C98 2.289(2) .
Ru4 Ru5 2.8721(3) .
Ru4 Ru6 2.8947(3) .
Ru5 C188 1.912(3) .
Ru5 C189 1.914(3) .
Ru5 C193 1.927(3) .
Ru5 C101 2.249(2) .
Ru5 C100 2.279(2) .
Ru5 Ru6 2.8627(3) .
Ru6 C194 1.908(3) .
Ru6 C190 1.916(3) .
Ru6 C191 1.936(3) .
Ru6 C103 2.268(2) .
Ru6 C102 2.317(2) .
O1 C62 1.199(3) .
O2 C62 1.332(3) .
O2 C63 1.456(3) .
O3 C65 1.197(3) .
O4 C65 1.331(3) .
O4 C66 1.461(3) .
O5 C69 1.199(3) .
O6 C69 1.338(3) .
O6 C70 1.469(3) .
O7 C72 1.203(3) .
O8 C72 1.327(3) .
O8 C73 1.467(3) .
O9 C76 1.196(3) .
O10 C76 1.332(3) .
O10 C77 1.462(3) .
O11 C79 1.188(3) .
O12 C79 1.319(3) .
O12 C80 1.470(4) .
O13 C83 1.195(3) .
O14 C83 1.348(3) .
O14 C84 1.487(4) .
O15 C86 1.202(3) .
O16 C86 1.334(3) .
O16 C87 1.459(3) .
O17 C89 1.140(3) .
O18 C90 1.134(3) .
O19 C91 1.133(4) .
O20 C92 1.143(4) .
O21 C93 1.127(4) .
O22 C94 1.139(4) .
O23 C95 1.141(3) .
O24 C96 1.135(4) .
O25 C97 1.137(3) .
O26 C159 1.199(3) .
O27 C159 1.336(3) .
O27 C160 1.466(3) .
O28 C162 1.200(3) .
O29 C162 1.341(3) .
O29 C163 1.451(3) .
O30 C166 1.199(3) .
O31 C166 1.336(3) .
O31 C167 1.459(3) .
O32 C169 1.203(3) .
O33 C169 1.332(3) .
O33 C170 1.467(3) .
O34 C173 1.200(3) .
O35 C173 1.332(3) .
O35 C174 1.460(3) .
O36 C176 1.194(3) .
O37 C176 1.343(3) .
O37 C177 1.462(3) .
O38 C180 1.171(3) .
O39 C180 1.309(3) .
O39 C181 1.473(4) .
O40 C183 1.198(3) .
O41 C183 1.331(3) .
O41 C184 1.464(3) .
O42 C186 1.143(3) .
O43 C187 1.132(3) .
O44 C188 1.142(4) .
O45 C189 1.137(4) .
O46 C190 1.135(3) .
O47 C191 1.130(4) .
O48 C192 1.139(4) .
O49 C193 1.141(3) .
O50 C194 1.141(3) .
C1 C2 1.430(3) .
C1 C9 1.453(3) .
C1 C6 1.475(3) .
C2 C3 1.468(3) .
C2 C12 1.470(3) .
C3 C4 1.423(3) .
C3 C14 1.472(3) .
C4 C17 1.470(3) .
C4 C5 1.476(3) .
C5 C6 1.424(3) .
C5 C19 1.461(3) .
C6 C7 1.457(3) .
C7 C21 1.378(3) .
C7 C8 1.490(3) .
C8 C9 1.482(3) .
C8 C75 1.521(3) .
C8 C24 1.603(3) .
C9 C10 1.367(3) .
C10 C11 1.457(3) .
C10 C26 1.461(3) .
C11 C12 1.374(3) .
C11 C28 1.488(3) .
C12 C13 1.469(3) .
C13 C30 1.391(3) .
C13 C14 1.431(3) .
C14 C15 1.390(3) .
C15 C32 1.422(3) .
C15 C16 1.459(3) .
C16 C17 1.395(3) .
C16 C34 1.426(3) .
C17 C18 1.432(3) .
C18 C36 1.387(3) .
C18 C19 1.468(3) .
C19 C20 1.370(3) .
C20 C21 1.461(3) .
C20 C38 1.495(3) .
C21 C22 1.465(3) .
C22 C23 1.388(3) .
C22 C39 1.445(3) .
C23 C42 1.431(3) .
C23 C24 1.496(3) .
C24 C25 1.490(3) .
C24 C75 1.517(3) .
C25 C26 1.391(3) .
C25 C43 1.434(3) .
C26 C27 1.437(3) .
C27 C45 1.386(3) .
C27 C28 1.490(3) .
C28 C82 1.514(3) .
C28 C29 1.610(3) .
C29 C30 1.487(3) .
C29 C47 1.489(3) .
C29 C82 1.523(3) .
C30 C31 1.434(3) .
C31 C32 1.393(3) .
C31 C48 1.470(3) .
C32 C33 1.492(3) .
C33 C34 1.494(3) .
C33 C61 1.516(3) .
C33 C50 1.593(3) .
C34 C35 1.398(3) .
C35 C36 1.438(3) .
C35 C52 1.466(3) .
C36 C37 1.490(3) .
C37 C53 1.488(3) .
C37 C68 1.514(3) .
C37 C38 1.608(3) .
C38 C39 1.490(3) .
C38 C68 1.524(3) .
C39 C40 1.388(3) .
C40 C41 1.441(3) .
C40 C54 1.474(3) .
C41 C42 1.402(3) .
C41 C56 1.449(3) .
C42 C43 1.453(3) .
C43 C44 1.396(3) .
C44 C45 1.438(3) .
C44 C57 1.453(3) .
C45 C46 1.473(3) .
C46 C47 1.384(3) .
C46 C58 1.442(3) .
C47 C48 1.438(3) .
C48 C49 1.385(3) .
C49 C59 1.433(3) .
C49 C50 1.489(3) .
C50 C51 1.490(3) .
C50 C61 1.517(3) .
C51 C52 1.389(3) .
C51 C60 1.427(3) .
C52 C53 1.433(3) .
C53 C54 1.384(4) .
C54 C55 1.439(3) .
C55 C60 1.400(3) .
C55 C56 1.451(3) .
C56 C57 1.384(3) .
C57 C58 1.450(3) .
C58 C59 1.398(3) .
C59 C60 1.453(3) .
C61 C65 1.508(3) .
C61 C62 1.520(3) .
C63 C64 1.495(5) .
C63 H63A 0.9900 .
C63 H63B 0.9900 .
C64 H64A 0.9800 .
C64 H64B 0.9800 .
C64 H64C 0.9800 .
C66 C67 1.492(4) .
C66 H66A 0.9900 .
C66 H66B 0.9900 .
C67 H67A 0.9800 .
C67 H67B 0.9800 .
C67 H67C 0.9800 .
C68 C69 1.514(4) .
C68 C72 1.520(3) .
C70 C71 1.502(4) .
C70 H70A 0.9900 .
C70 H70B 0.9900 .
C71 H71A 0.9800 .
C71 H71B 0.9800 .
C71 H71C 0.9800 .
C73 C74 1.506(5) .
C73 H73A 0.9900 .
C73 H73B 0.9900 .
C74 H74A 0.9800 .
C74 H74B 0.9800 .
C74 H74C 0.9800 .
C75 C76 1.509(3) .
C75 C79 1.518(3) .
C77 C78 1.503(6) .
C77 H77A 0.9900 .
C77 H77B 0.9900 .
C78 H78A 0.9800 .
C78 H78B 0.9800 .
C78 H78C 0.9800 .
C80 C81 1.481(5) .
C80 H80A 0.9900 .
C80 H80B 0.9900 .
C81 H81A 0.9800 .
C81 H81B 0.9800 .
C81 H81C 0.9800 .
C82 C83 1.507(3) .
C82 C86 1.519(3) .
C84 C85 1.485(5) .
C84 H84A 0.9900 .
C84 H84B 0.9900 .
C85 H85A 0.9800 .
C85 H85B 0.9800 .
C85 H85C 0.9800 .
C87 C88 1.509(4) .
C87 H87A 0.9900 .
C87 H87B 0.9900 .
C88 H88A 0.9800 .
C88 H88B 0.9800 .
C88 H88C 0.9800 .
C98 C99 1.428(3) .
C98 C106 1.456(3) .
C98 C103 1.473(3) .
C99 C109 1.465(3) .
C99 C100 1.476(3) .
C100 C101 1.432(3) .
C100 C111 1.473(3) .
C101 C102 1.470(3) .
C101 C114 1.474(3) .
C102 C103 1.424(3) .
C102 C116 1.470(3) .
C103 C104 1.450(3) .
C104 C118 1.373(3) .
C104 C105 1.478(3) .
C105 C106 1.491(3) .
C105 C158 1.525(3) .
C105 C121 1.605(3) .
C106 C107 1.377(3) .
C107 C123 1.461(3) .
C107 C108 1.462(3) .
C108 C109 1.367(3) .
C108 C125 1.493(3) .
C109 C110 1.466(3) .
C110 C127 1.392(3) .
C110 C111 1.432(3) .
C111 C112 1.399(3) .
C112 C129 1.430(3) .
C112 C113 1.461(3) .
C113 C114 1.391(3) .
C113 C131 1.425(3) .
C114 C115 1.433(3) .
C115 C133 1.394(3) .
C115 C116 1.468(3) .
C116 C117 1.375(3) .
C117 C118 1.448(3) .
C117 C135 1.484(3) .
C118 C119 1.463(3) .
C119 C120 1.390(3) .
C119 C136 1.434(3) .
C120 C139 1.434(3) .
C120 C121 1.495(3) .
C121 C122 1.491(3) .
C121 C158 1.511(3) .
C122 C123 1.395(3) .
C122 C140 1.430(3) .
C123 C124 1.440(3) .
C124 C142 1.385(3) .
C124 C125 1.491(3) .
C125 C165 1.519(3) .
C125 C126 1.614(3) .
C126 C144 1.484(3) .
C126 C127 1.489(3) .
C126 C165 1.519(3) .
C127 C128 1.434(3) .
C128 C129 1.396(3) .
C128 C145 1.465(3) .
C129 C130 1.503(3) .
C130 C131 1.496(3) .
C130 C172 1.522(3) .
C130 C147 1.584(3) .
C131 C132 1.389(3) .
C132 C133 1.438(3) .
C132 C149 1.471(3) .
C133 C134 1.485(3) .
C134 C150 1.485(3) .
C134 C179 1.511(3) .
C134 C135 1.628(3) .
C135 C136 1.491(3) .
C135 C179 1.498(3) .
C136 C137 1.385(3) .
C137 C138 1.445(3) .
C137 C151 1.472(3) .
C138 C139 1.398(3) .
C138 C153 1.451(3) .
C139 C140 1.457(3) .
C140 C141 1.399(3) .
C141 C142 1.436(3) .
C141 C154 1.452(3) .
C142 C143 1.474(3) .
C143 C144 1.380(3) .
C143 C155 1.436(3) .
C144 C145 1.439(3) .
C145 C146 1.391(3) .
C146 C156 1.425(3) .
C146 C147 1.486(3) .
C147 C148 1.494(3) .
C147 C172 1.521(3) .
C148 C149 1.390(3) .
C148 C157 1.429(3) .
C149 C150 1.442(3) .
C150 C151 1.388(3) .
C151 C152 1.441(3) .
C152 C157 1.397(3) .
C152 C153 1.448(3) .
C153 C154 1.389(3) .
C154 C155 1.450(3) .
C155 C156 1.399(3) .
C156 C157 1.448(3) .
C158 C159 1.515(3) .
C158 C162 1.516(3) .
C160 C161 1.504(4) .
C160 H16A 0.9900 .
C160 H16B 0.9900 .
C161 H16C 0.9800 .
C161 H16D 0.9800 .
C161 H16E 0.9800 .
C163 C164 1.507(4) .
C163 H16F 0.9900 .
C163 H16G 0.9900 .
C164 H16H 0.9800 .
C164 H16I 0.9800 .
C164 H16J 0.9800 .
C165 C166 1.511(3) .
C165 C169 1.525(3) .
C167 C168 1.502(4) .
C167 H16K 0.9900 .
C167 H16L 0.9900 .
C168 H16M 0.9800 .
C168 H16N 0.9800 .
C168 H16O 0.9800 .
C170 C171 1.514(5) .
C170 H17A 0.9900 .
C170 H17B 0.9900 .
C171 H17C 0.9800 .
C171 H17D 0.9800 .
C171 H17E 0.9800 .
C172 C173 1.515(3) .
C172 C176 1.525(3) .
C174 C175 1.504(4) .
C174 H17F 0.9900 .
C174 H17G 0.9900 .
C175 H17H 0.9800 .
C175 H17I 0.9800 .
C175 H17J 0.9800 .
C177 C178 1.511(4) .
C177 H17K 0.9900 .
C177 H17L 0.9900 .
C178 H17M 0.9800 .
C178 H17N 0.9800 .
C178 H17O 0.9800 .
C179 C180 1.518(3) .
C179 C183 1.521(3) .
C181 C182 1.468(8) .
C181 H18A 0.9900 .
C181 H18B 0.9900 .
C182 H18C 0.9800 .
C182 H18D 0.9800 .
C182 H18E 0.9800 .
C184 C185 1.506(4) .
C184 H18F 0.9900 .
C184 H18G 0.9900 .
C185 H18H 0.9800 .
C185 H18I 0.9800 .
C185 H18J 0.9800 .
